data_4072981
loop_
_publ_author_name
'Beletskaya, Irina P.'
'Bregadze, Vladimir I.'
'Kabytaev, Kuanysh Z.'
'Zhigareva, Galina G.'
'Petrovskii, Pavel V.'
'Glukhov, Ivan V.'
'Starikova, Zoya A.'

_publ_contact_author 'Vladimir I. Bregadze'
_publ_section_title
;
 Palladium-Catalyzed Amination of 2-Iodo-para-carborane
;
_journal_issue 9
_journal_name_full Organometallics
_journal_page_first 2340
_journal_paper_doi 10.1021/om0611756
_journal_volume 26
_journal_year 2007
_chemical_formula_moiety C2B10H11OH
_chemical_formula_sum 'C2 H12 B10 O'
_chemical_formula_weight 160.22
_chemical_melting_point 435.6(5)
_chemical_name_common 2-hydroxy-1,12-dicarba-closo-dodecaborane
_chemical_name_systematic
; 
 ? 
;
_space_group_IT_number 15
_symmetry_cell_setting monoclinic
_symmetry_space_group_name_Hall '-C 2yc'
_symmetry_space_group_name_H-M 'C 1 2/c 1'
_atom_sites_solution_hydrogens difmap
_atom_sites_solution_primary direct
_atom_sites_solution_secondary difmap
_audit_creation_method SHELXL-97
_cell_angle_alpha 90.00
_cell_angle_beta 104.829(2)
_cell_angle_gamma 90.00
_cell_formula_units_Z 32
_cell_length_a 24.445(2)
_cell_length_b 13.3462(12)
_cell_length_c 23.753(2)
_cell_measurement_reflns_used 1007
_cell_measurement_temperature 120(2)
_cell_measurement_theta_max 25
_cell_measurement_theta_min 3
_cell_volume 7491.3(11)
_computing_cell_refinement 'SAINTPlus (Bruker, 1998a)'
_computing_data_collection 'SMART (Bruker, 1998b)'
_computing_data_reduction 'SAINTPlus (Bruker, 1998a)'
_computing_molecular_graphics 'SHELXTL ver. 5.1 (Sheldrick, 1998b)'
_computing_publication_material 'SHELXTL ver. 5.1 (Sheldrick, 1998b)'
_computing_structure_refinement 'SHELXTL ver. 5.1 (Sheldrick, 1998b)'
_computing_structure_solution 'SHELXTL ver. 5.1 (Sheldrick, 1998b)'
_diffrn_ambient_temperature 120(2)
_diffrn_measured_fraction_theta_full 1.000
_diffrn_measured_fraction_theta_max 1.000
_diffrn_measurement_device_type 'Bruker SMART 1000 CCD area detector'
_diffrn_measurement_method 'phi and omega scans'
_diffrn_radiation_monochromator graphite
_diffrn_radiation_source 'fine-focus sealed tube'
_diffrn_radiation_type MoK\a
_diffrn_radiation_wavelength 0.71073
_diffrn_reflns_av_R_equivalents 0.0768
_diffrn_reflns_av_sigmaI/netI 0.1070
_diffrn_reflns_limit_h_max 31
_diffrn_reflns_limit_h_min -31
_diffrn_reflns_limit_k_max 17
_diffrn_reflns_limit_k_min -17
_diffrn_reflns_limit_l_max 30
_diffrn_reflns_limit_l_min -30
_diffrn_reflns_number 35537
_diffrn_reflns_theta_full 27.00
_diffrn_reflns_theta_max 27.00
_diffrn_reflns_theta_min 1.72
_exptl_absorpt_coefficient_mu 0.055
_exptl_absorpt_correction_T_max 0.994
_exptl_absorpt_correction_T_min 0.987
_exptl_absorpt_correction_type multi-scan
_exptl_absorpt_process_details 'SADABS (Sheldrick, 1998a)'
_exptl_crystal_colour colorless
_exptl_crystal_density_diffrn 1.136
_exptl_crystal_density_method 'not measured'
_exptl_crystal_description prism
_exptl_crystal_F_000 2624
_exptl_crystal_size_max 0.21
_exptl_crystal_size_mid 0.17
_exptl_crystal_size_min 0.13
_refine_diff_density_max 0.263
_refine_diff_density_min -0.272
_refine_diff_density_rms 0.048
_refine_ls_extinction_method none
_refine_ls_goodness_of_fit_ref 1.046
_refine_ls_hydrogen_treatment mixed
_refine_ls_matrix_type full
_refine_ls_number_parameters 657
_refine_ls_number_reflns 8179
_refine_ls_number_restraints 0
_refine_ls_restrained_S_all 1.046
_refine_ls_R_factor_all 0.1287
_refine_ls_R_factor_gt 0.0547
_refine_ls_shift/su_max 0.000
_refine_ls_shift/su_mean 0.000
_refine_ls_structure_factor_coef Fsqd
_refine_ls_weighting_details 'calc w=1/[\s^2^(Fo^2^)+(0.0180P)^2^+0.0000P] where P=(Fo^2^+2Fc^2^)/3'
_refine_ls_weighting_scheme calc
_refine_ls_wR_factor_gt 0.0876
_refine_ls_wR_factor_ref 0.0990
_reflns_number_gt 3666
_reflns_number_total 8179
_reflns_threshold_expression >2sigma(I)
_cod_data_source_file om0611756si20070213_010132.cif
_cod_data_source_block carboh
_cod_depositor_comments
;
The following automatic conversions were performed:

'_chemical_melting_point' value '162-163 oC' was changed to
'435.6(5)' - it was converted from degrees Celsius(C) to Kelvins(K),
the average value was taken and precision was
estimated.

'_symmetry_cell_setting' value 'Monoclinic' changed to
'monoclinic' according to
/home/saulius/struct/CIF-dictionaries/cif_core.dic dictionary named
'cif_core.dic' version 2.4.1 from 2010-06-29.

Automatic conversion script
Id: cif_fix_values 1715 2011-07-08 13:25:40Z adriana 
;
_cod_original_cell_volume 7491.4(11)
_cod_original_sg_symbol_H-M 'C 2/c'
_cod_database_code 4072981

loop_
_symmetry_equiv_pos_as_xyz
'x, y, z'
'-x, y, -z+1/2'
'x+1/2, y+1/2, z'
'-x+1/2, y+1/2, -z+1/2'
'-x, -y, -z'
'x, -y, z-1/2'
'-x+1/2, -y+1/2, -z'
'x+1/2, -y+1/2, z-1/2'

loop_
_atom_site_label
_atom_site_type_symbol
_atom_site_fract_x
_atom_site_fract_y
_atom_site_fract_z
_atom_site_U_iso_or_equiv
_atom_site_adp_type
_atom_site_occupancy
_atom_site_symmetry_multiplicity
_atom_site_calc_flag
O2A O 0.76255(6) 0.33236(11) 0.32383(7) 0.0343(4) Uani 1 1 d
H2A H 0.7843(8) 0.3779(16) 0.3241(9) 0.041 Uiso 1 1 d
C1A C 0.65178(8) 0.37624(16) 0.31412(9) 0.0274(5) Uani 1 1 d
H1A H 0.6443(8) 0.3763(15) 0.2698(9) 0.046(6) Uiso 1 1 d
B2A B 0.72123(10) 0.35447(19) 0.35278(11) 0.0262(6) Uani 1 1 d
B3A B 0.68809(10) 0.4748(2) 0.35077(11) 0.0295(7) Uani 1 1 d
H3A H 0.7023(7) 0.5358(14) 0.3266(7) 0.032(6) Uiso 1 1 d
B4A B 0.61490(11) 0.4578(2) 0.34547(12) 0.0322(7) Uani 1 1 d
H4A H 0.5844(7) 0.5080(14) 0.3182(7) 0.033(6) Uiso 1 1 d
B5A B 0.60117(11) 0.3271(2) 0.34379(12) 0.0326(7) Uani 1 1 d
H5A H 0.5599(7) 0.2983(13) 0.3136(7) 0.034(6) Uiso 1 1 d
B6A B 0.66619(10) 0.2638(2) 0.34851(11) 0.0284(6) Uani 1 1 d
H6A H 0.6674(6) 0.1946(13) 0.3233(7) 0.022(5) Uiso 1 1 d
B7A B 0.72702(11) 0.4233(2) 0.41727(11) 0.0307(7) Uani 1 1 d
H7A H 0.7664(7) 0.4522(13) 0.4448(7) 0.030(6) Uiso 1 1 d
B8A B 0.66193(11) 0.4865(2) 0.41254(12) 0.0333(7) Uani 1 1 d
H8A H 0.6625(7) 0.5545(14) 0.4373(8) 0.038(6) Uiso 1 1 d
B9A B 0.60858(11) 0.3950(2) 0.40823(12) 0.0326(7) Uani 1 1 d
H9A H 0.5755(7) 0.4075(13) 0.4313(7) 0.029(5) Uiso 1 1 d
B10A B 0.64011(11) 0.2753(2) 0.41004(12) 0.0332(7) Uani 1 1 d
H10A H 0.6273(7) 0.2169(13) 0.4342(7) 0.027(5) Uiso 1 1 d
B11A B 0.71298(11) 0.2925(2) 0.41546(11) 0.0303(7) Uani 1 1 d
H11A H 0.7435(7) 0.2417(13) 0.4410(7) 0.023(5) Uiso 1 1 d
C12A C 0.67655(9) 0.37396(18) 0.44663(10) 0.0319(6) Uani 1 1 d
H12A H 0.6838(7) 0.3741(14) 0.4883(8) 0.030(6) Uiso 1 1 d
O2B O 0.70520(6) 0.64366(11) 0.17400(7) 0.0359(4) Uani 1 1 d
H2B H 0.7150(9) 0.7003(16) 0.1795(10) 0.043 Uiso 1 1 d
C1B C 0.60021(9) 0.62205(17) 0.19179(9) 0.0294(6) Uani 1 1 d
H1B H 0.6151(7) 0.6196(14) 0.2335(8) 0.032(6) Uiso 1 1 d
B2B B 0.64734(10) 0.63593(19) 0.14899(10) 0.0274(6) Uani 1 1 d
B3B B 0.61143(10) 0.5205(2) 0.15354(11) 0.0287(6) Uani 1 1 d
H3B H 0.6369(7) 0.4557(13) 0.1748(7) 0.020(5) Uiso 1 1 d
B4B B 0.54374(11) 0.5463(2) 0.16434(12) 0.0356(7) Uani 1 1 d
H4B H 0.5262(7) 0.4989(14) 0.1927(7) 0.030(5) Uiso 1 1 d
B5B B 0.53624(11) 0.6789(2) 0.16665(12) 0.0354(7) Uani 1 1 d
H5B H 0.5129(7) 0.7170(14) 0.1989(7) 0.040(6) Uiso 1 1 d
B6B B 0.59946(10) 0.7332(2) 0.15669(11) 0.0292(7) Uani 1 1 d
H6B H 0.6179(6) 0.7997(13) 0.1810(7) 0.019(5) Uiso 1 1 d
B7B B 0.61401(11) 0.5683(2) 0.08524(11) 0.0304(7) Uani 1 1 d
H7B H 0.6341(7) 0.5347(13) 0.0540(7) 0.029(5) Uiso 1 1 d
B8B B 0.55084(11) 0.5142(2) 0.09554(12) 0.0341(7) Uani 1 1 d
H8B H 0.5351(7) 0.4466(13) 0.0716(7) 0.030(6) Uiso 1 1 d
B9B B 0.50417(11) 0.6125(2) 0.10307(12) 0.0361(7) Uani 1 1 d
H9B H 0.4561(8) 0.6047(14) 0.0813(7) 0.036(6) Uiso 1 1 d
B10B B 0.53900(11) 0.7279(2) 0.09864(12) 0.0321(7) Uani 1 1 d
H10B H 0.5158(7) 0.7938(13) 0.0762(7) 0.028(5) Uiso 1 1 d
B11B B 0.60687(11) 0.7012(2) 0.08764(12) 0.0308(7) Uani 1 1 d
H11B H 0.6240(7) 0.7468(14) 0.0606(7) 0.031(6) Uiso 1 1 d
C12B C 0.55018(9) 0.62525(18) 0.06065(10) 0.0340(6) Uani 1 1 d
H12B H 0.5346(8) 0.6278(15) 0.0185(8) 0.044(7) Uiso 1 1 d
O2C O 0.78576(6) 0.50988(12) 0.20379(6) 0.0330(4) Uani 1 1 d
H2C H 0.7586(8) 0.5494(16) 0.1902(9) 0.040 Uiso 1 1 d
C1C C 0.85465(9) 0.47488(17) 0.13195(9) 0.0289(6) Uani 1 1 d
H1C H 0.8721(8) 0.5395(15) 0.1426(8) 0.033(6) Uiso 1 1 d
B2C B 0.80049(10) 0.4462(2) 0.16402(11) 0.0270(6) Uani 1 1 d
B3C B 0.78794(10) 0.4751(2) 0.08842(11) 0.0285(6) Uani 1 1 d
H3C H 0.7659(7) 0.5458(13) 0.0722(7) 0.025(5) Uiso 1 1 d
B4C B 0.84614(11) 0.4333(2) 0.06280(12) 0.0332(7) Uani 1 1 d
H4C H 0.8591(7) 0.4744(14) 0.0305(8) 0.032(6) Uiso 1 1 d
B5C B 0.89622(11) 0.3778(2) 0.12209(11) 0.0321(7) Uani 1 1 d
H5C H 0.9420(8) 0.3871(14) 0.1286(7) 0.036(6) Uiso 1 1 d
B6C B 0.86809(10) 0.3847(2) 0.18443(11) 0.0287(6) Uani 1 1 d
H6C H 0.8977(7) 0.4030(13) 0.2257(7) 0.025(5) Uiso 1 1 d
B7C B 0.75581(10) 0.3697(2) 0.11071(11) 0.0295(6) Uani 1 1 d
H7C H 0.7107(7) 0.3600(13) 0.1057(7) 0.027(5) Uiso 1 1 d
B8C B 0.78369(11) 0.3630(2) 0.04880(11) 0.0328(7) Uani 1 1 d
H8C H 0.7550(7) 0.3497(13) 0.0046(8) 0.035(6) Uiso 1 1 d
B9C B 0.85057(11) 0.3022(2) 0.06974(12) 0.0331(7) Uani 1 1 d
H9C H 0.8637(7) 0.2476(14) 0.0397(7) 0.031(5) Uiso 1 1 d
B10C B 0.86429(11) 0.2726(2) 0.14507(11) 0.0311(7) Uani 1 1 d
H10C H 0.8851(7) 0.2019(14) 0.1606(8) 0.036(6) Uiso 1 1 d
B11C B 0.80565(10) 0.3138(2) 0.17069(11) 0.0294(7) Uani 1 1 d
H11C H 0.7914(7) 0.2684(14) 0.2033(7) 0.033(6) Uiso 1 1 d
C12C C 0.79732(9) 0.27277(18) 0.10116(9) 0.0300(6) Uani 1 1 d
H12C H 0.7804(7) 0.2097(14) 0.0916(7) 0.024(6) Uiso 1 1 d
O2D O 0.67396(6) -0.01220(12) 0.18551(6) 0.0313(4) Uani 1 1 d
H2D H 0.6856(8) 0.0004(16) 0.2209(8) 0.038 Uiso 1 1 d
C1D C 0.56081(9) 0.02442(17) 0.14386(9) 0.0280(6) Uani 1 1 d
H1D H 0.5515(7) -0.0430(14) 0.1578(8) 0.031(6) Uiso 1 1 d
B2D B 0.63215(10) 0.05451(19) 0.15765(11) 0.0266(6) Uani 1 1 d
B3D B 0.59042(10) 0.0261(2) 0.08594(11) 0.0285(6) Uani 1 1 d
H3D H 0.5984(7) -0.0436(14) 0.0656(8) 0.033(6) Uiso 1 1 d
B4D B 0.51986(11) 0.0676(2) 0.07917(11) 0.0315(7) Uani 1 1 d
H4D H 0.4839(7) 0.0240(14) 0.0550(8) 0.038(6) Uiso 1 1 d
B5D B 0.51623(10) 0.1219(2) 0.14671(11) 0.0302(6) Uani 1 1 d
H5D H 0.4783(7) 0.1120(14) 0.1641(7) 0.033(6) Uiso 1 1 d
B6D B 0.58524(10) 0.11450(19) 0.19442(11) 0.0280(6) Uani 1 1 d
H6D H 0.5912(7) 0.0958(12) 0.2415(7) 0.024(5) Uiso 1 1 d
B7D B 0.63475(10) 0.1323(2) 0.09829(10) 0.0276(6) Uani 1 1 d
H7D H 0.6719(7) 0.1447(13) 0.0819(7) 0.023(5) Uiso 1 1 d
B8D B 0.56605(10) 0.1386(2) 0.05039(11) 0.0310(7) Uani 1 1 d
H8D H 0.5636(7) 0.1552(13) 0.0044(7) 0.027(5) Uiso 1 1 d
B9D B 0.52078(11) 0.1979(2) 0.08770(12) 0.0333(7) Uani 1 1 d
H9D H 0.4885(7) 0.2479(13) 0.0648(7) 0.022(5) Uiso 1 1 d
B10D B 0.56095(11) 0.2272(2) 0.15937(12) 0.0325(7) Uani 1 1 d
H10D H 0.5550(7) 0.2952(14) 0.1805(7) 0.027(5) Uiso 1 1 d
B11D B 0.63194(11) 0.1859(2) 0.16622(11) 0.0290(7) Uani 1 1 d
H11D H 0.6674(7) 0.2292(14) 0.1916(7) 0.030(5) Uiso 1 1 d
C12D C 0.59035(9) 0.22898(17) 0.10168(10) 0.0332(6) Uani 1 1 d
H12D H 0.6019(7) 0.2947(14) 0.0888(7) 0.027(6) Uiso 1 1 d

loop_
_atom_site_aniso_label
_atom_site_aniso_U_11
_atom_site_aniso_U_22
_atom_site_aniso_U_33
_atom_site_aniso_U_23
_atom_site_aniso_U_13
_atom_site_aniso_U_12
O2A 0.0318(10) 0.0269(10) 0.0485(10) -0.0010(8) 0.0178(8) -0.0049(7)
C1A 0.0271(12) 0.0262(14) 0.0290(14) 0.0024(12) 0.0073(11) -0.0009(11)
B2A 0.0210(13) 0.0238(16) 0.0336(16) -0.0011(13) 0.0063(12) -0.0003(12)
B3A 0.0321(15) 0.0191(16) 0.0384(17) 0.0036(13) 0.0113(13) 0.0004(13)
B4A 0.0298(15) 0.0263(17) 0.0410(18) 0.0050(14) 0.0100(13) 0.0031(13)
B5A 0.0275(15) 0.0343(18) 0.0376(17) 0.0012(14) 0.0115(13) -0.0047(13)
B6A 0.0310(15) 0.0208(16) 0.0337(16) -0.0009(14) 0.0088(13) -0.0026(13)
B7A 0.0269(15) 0.0304(17) 0.0333(17) -0.0050(13) 0.0052(13) 0.0002(13)
B8A 0.0337(16) 0.0265(17) 0.0398(18) -0.0050(14) 0.0098(13) 0.0011(14)
B9A 0.0310(16) 0.0291(17) 0.0412(17) 0.0012(14) 0.0157(14) 0.0019(13)
B10A 0.0371(16) 0.0289(17) 0.0373(18) 0.0035(14) 0.0161(14) 0.0000(14)
B11A 0.0353(16) 0.0248(17) 0.0315(17) 0.0042(13) 0.0099(13) 0.0066(13)
C12A 0.0373(14) 0.0335(15) 0.0249(14) 0.0003(13) 0.0082(11) 0.0048(12)
O2B 0.0261(9) 0.0250(10) 0.0551(11) -0.0019(9) 0.0075(8) -0.0005(8)
C1B 0.0310(13) 0.0323(15) 0.0246(14) 0.0030(12) 0.0064(11) -0.0004(12)
B2B 0.0242(14) 0.0248(16) 0.0340(16) 0.0011(13) 0.0086(12) 0.0009(12)
B3B 0.0296(15) 0.0201(16) 0.0359(17) 0.0041(13) 0.0076(13) -0.0003(13)
B4B 0.0320(16) 0.0339(19) 0.0433(18) 0.0063(15) 0.0138(14) -0.0030(14)
B5B 0.0266(15) 0.0382(19) 0.0427(18) 0.0021(15) 0.0113(14) 0.0043(14)
B6B 0.0285(15) 0.0207(16) 0.0380(17) -0.0022(13) 0.0079(13) 0.0030(13)
B7B 0.0306(15) 0.0298(17) 0.0319(17) 0.0001(13) 0.0101(13) 0.0039(13)
B8B 0.0342(16) 0.0235(17) 0.0415(18) 0.0000(14) 0.0041(14) -0.0023(13)
B9B 0.0277(15) 0.0338(18) 0.0463(18) 0.0046(15) 0.0083(14) -0.0014(14)
B10B 0.0285(15) 0.0253(17) 0.0399(18) 0.0009(14) 0.0039(13) 0.0033(13)
B11B 0.0308(15) 0.0267(17) 0.0364(17) 0.0036(14) 0.0114(13) -0.0001(13)
C12B 0.0375(14) 0.0351(15) 0.0254(14) 0.0011(13) 0.0007(11) 0.0023(12)
O2C 0.0323(9) 0.0349(11) 0.0299(9) -0.0012(8) 0.0047(7) 0.0120(8)
C1C 0.0326(14) 0.0180(14) 0.0362(15) -0.0028(12) 0.0093(11) -0.0046(11)
B2C 0.0286(14) 0.0285(17) 0.0238(15) -0.0015(12) 0.0064(12) 0.0032(12)
B3C 0.0324(16) 0.0273(17) 0.0253(15) 0.0013(13) 0.0063(12) 0.0024(13)
B4C 0.0426(17) 0.0302(18) 0.0300(17) 0.0027(13) 0.0149(14) 0.0033(14)
B5C 0.0305(15) 0.0256(16) 0.0440(17) 0.0018(14) 0.0164(13) 0.0028(14)
B6C 0.0293(15) 0.0273(16) 0.0277(15) -0.0009(13) 0.0042(12) 0.0041(13)
B7C 0.0264(14) 0.0275(16) 0.0333(16) -0.0002(14) 0.0050(12) 0.0007(13)
B8C 0.0458(17) 0.0243(16) 0.0271(16) -0.0009(13) 0.0069(13) -0.0002(14)
B9C 0.0416(17) 0.0261(17) 0.0346(17) -0.0003(14) 0.0151(14) 0.0041(14)
B10C 0.0329(16) 0.0249(17) 0.0356(17) 0.0036(14) 0.0089(13) 0.0035(13)
B11C 0.0332(16) 0.0305(17) 0.0244(15) 0.0034(13) 0.0072(13) 0.0035(13)
C12C 0.0369(14) 0.0188(14) 0.0334(15) -0.0031(11) 0.0072(11) -0.0042(12)
O2D 0.0332(9) 0.0343(10) 0.0243(8) -0.0005(8) 0.0034(7) 0.0092(8)
C1D 0.0287(13) 0.0227(14) 0.0319(14) 0.0025(11) 0.0065(10) -0.0004(11)
B2D 0.0238(14) 0.0261(16) 0.0286(16) 0.0007(13) 0.0042(12) 0.0044(12)
B3D 0.0286(15) 0.0307(17) 0.0257(15) -0.0021(13) 0.0060(12) 0.0029(13)
B4D 0.0281(16) 0.0347(18) 0.0284(16) 0.0024(13) 0.0014(13) -0.0014(14)
B5D 0.0268(15) 0.0279(16) 0.0367(16) -0.0001(14) 0.0096(13) 0.0024(13)
B6D 0.0264(14) 0.0252(16) 0.0323(16) -0.0009(14) 0.0075(12) 0.0025(12)
B7D 0.0270(14) 0.0285(16) 0.0283(15) 0.0041(13) 0.0087(12) 0.0011(13)
B8D 0.0296(15) 0.0366(18) 0.0259(15) 0.0049(14) 0.0057(12) 0.0025(14)
B9D 0.0259(15) 0.0324(18) 0.0399(18) 0.0082(14) 0.0055(13) 0.0057(13)
B10D 0.0301(15) 0.0262(17) 0.0418(18) -0.0019(14) 0.0104(14) 0.0014(13)
B11D 0.0282(15) 0.0244(16) 0.0333(17) -0.0008(13) 0.0056(13) 0.0012(13)
C12D 0.0344(14) 0.0228(15) 0.0436(16) 0.0068(12) 0.0119(12) 0.0003(12)

loop_
_atom_type_symbol
_atom_type_description
_atom_type_scat_dispersion_real
_atom_type_scat_dispersion_imag
_atom_type_scat_source
C C 0.0033 0.0016 'International Tables Vol C Tables 4.2.6.8 and 6.1.1.4'
H H 0.0000 0.0000 'International Tables Vol C Tables 4.2.6.8 and 6.1.1.4'
B B 0.0013 0.0007 'International Tables Vol C Tables 4.2.6.8 and 6.1.1.4'
O O 0.0106 0.0060 'International Tables Vol C Tables 4.2.6.8 and 6.1.1.4'

loop_
_geom_angle_atom_site_label_1
_geom_angle_atom_site_label_2
_geom_angle_atom_site_label_3
_geom_angle
B2A O2A H2A 113.4(16)
B3A C1A B4A 62.98(14)
B3A C1A B6A 114.86(17)
B4A C1A B6A 114.96(17)
B3A C1A B5A 115.20(18)
B4A C1A B5A 62.81(14)
B6A C1A B5A 62.96(14)
B3A C1A B2A 62.99(14)
B4A C1A B2A 115.57(18)
B6A C1A B2A 62.89(14)
B5A C1A B2A 115.62(18)
B3A C1A H1A 117.4(12)
B4A C1A H1A 118.4(11)
B6A C1A H1A 117.1(12)
B5A C1A H1A 118.0(11)
B2A C1A H1A 115.9(11)
O2A B2A C1A 120.64(19)
O2A B2A B11A 124.99(19)
C1A B2A B11A 102.60(17)
O2A B2A B7A 129.33(19)
C1A B2A B7A 102.90(17)
B11A B2A B7A 60.65(15)
O2A B2A B6A 117.25(19)
C1A B2A B6A 57.65(13)
B11A B2A B6A 58.92(14)
B7A B2A B6A 107.07(18)
O2A B2A B3A 123.83(19)
C1A B2A B3A 57.46(13)
B11A B2A B3A 107.14(18)
B7A B2A B3A 59.44(14)
B6A B2A B3A 106.00(17)
C1A B3A B8A 104.12(18)
C1A B3A B7A 104.43(18)
B8A B3A B7A 60.86(15)
C1A B3A B4A 58.65(14)
B8A B3A B4A 59.56(15)
B7A B3A B4A 108.50(19)
C1A B3A B2A 59.55(13)
B8A B3A B2A 108.49(19)
B7A B3A B2A 59.35(14)
B4A B3A B2A 109.15(18)
C1A B3A H3A 119.9(9)
B8A B3A H3A 127.0(9)
B7A B3A H3A 125.8(9)
B4A B3A H3A 120.2(9)
B2A B3A H3A 118.3(9)
C1A B4A B8A 103.88(18)
C1A B4A B9A 103.76(18)
B8A B4A B9A 60.71(15)
C1A B4A B5A 58.64(14)
B8A B4A B5A 108.1(2)
B9A B4A B5A 59.41(15)
C1A B4A B3A 58.36(13)
B8A B4A B3A 59.53(14)
B9A B4A B3A 107.90(19)
B5A B4A B3A 107.94(18)
C1A B4A H4A 119.6(10)
B8A B4A H4A 126.8(10)
B9A B4A H4A 127.3(9)
B5A B4A H4A 119.7(10)
B3A B4A H4A 119.4(9)
C1A B5A B9A 103.86(18)
C1A B5A B10A 103.73(18)
B9A B5A B10A 60.62(15)
C1A B5A B4A 58.55(14)
B9A B5A B4A 59.63(15)
B10A B5A B4A 108.1(2)
C1A B5A B6A 58.48(13)
B9A B5A B6A 107.49(19)
B10A B5A B6A 59.08(15)
B4A B5A B6A 107.77(18)
C1A B5A H5A 119.1(9)
B9A B5A H5A 126.9(9)
B10A B5A H5A 128.1(9)
B4A B5A H5A 118.4(9)
B6A B5A H5A 120.6(9)
C1A B6A B10A 104.45(19)
C1A B6A B11A 104.48(18)
B10A B6A B11A 60.84(15)
C1A B6A B5A 58.57(14)
B10A B6A B5A 59.92(15)
B11A B6A B5A 108.62(19)
C1A B6A B2A 59.46(13)
B10A B6A B2A 108.85(19)
B11A B6A B2A 59.56(14)
B5A B6A B2A 109.14(19)
C1A B6A H6A 120.5(9)
B10A B6A H6A 126.4(9)
B11A B6A H6A 125.1(9)
B5A B6A H6A 120.6(9)
B2A B6A H6A 118.1(9)
C12A B7A B2A 104.48(18)
C12A B7A B3A 103.70(18)
B2A B7A B3A 61.22(15)
C12A B7A B11A 58.20(14)
B2A B7A B11A 59.64(15)
B3A B7A B11A 107.74(19)
C12A B7A B8A 58.51(14)
B2A B7A B8A 108.72(18)
B3A B7A B8A 59.28(14)
B11A B7A B8A 107.48(19)
C12A B7A H7A 121.0(9)
B2A B7A H7A 124.8(9)
B3A B7A H7A 126.4(10)
B11A B7A H7A 120.0(10)
B8A B7A H7A 120.6(10)
C12A B8A B3A 104.03(19)
C12A B8A B4A 104.42(19)
B3A B8A B4A 60.91(15)
C12A B8A B9A 58.67(14)
B3A B8A B9A 108.1(2)
B4A B8A B9A 59.64(15)
C12A B8A B7A 58.35(14)
B3A B8A B7A 59.86(14)
B4A B8A B7A 108.78(19)
B9A B8A B7A 108.1(2)
C12A B8A H8A 120.8(10)
B3A B8A H8A 125.1(10)
B4A B8A H8A 126.4(10)
B9A B8A H8A 121.3(10)
B7A B8A H8A 118.5(10)
C12A B9A B5A 104.60(18)
C12A B9A B4A 104.39(18)
B5A B9A B4A 60.96(15)
C12A B9A B10A 58.58(14)
B5A B9A B10A 60.02(15)
B4A B9A B10A 108.68(19)
C12A B9A B8A 58.61(14)
B5A B9A B8A 108.53(19)
B4A B9A B8A 59.65(15)
B10A B9A B8A 108.17(18)
C12A B9A H9A 120.0(9)
B5A B9A H9A 126.2(9)
B4A B9A H9A 126.0(9)
B10A B9A H9A 119.7(10)
B8A B9A H9A 119.4(9)
C12A B10A B6A 103.91(18)
C12A B10A B5A 104.18(19)
B6A B10A B5A 61.00(15)
C12A B10A B11A 58.35(14)
B6A B10A B11A 59.66(14)
B5A B10A B11A 108.55(19)
C12A B10A B9A 58.70(14)
B6A B10A B9A 108.01(19)
B5A B10A B9A 59.36(15)
B11A B10A B9A 107.97(19)
C12A B10A H10A 118.8(9)
B6A B10A H10A 127.6(10)
B5A B10A H10A 127.3(9)
B11A B10A H10A 119.2(9)
B9A B10A H10A 119.3(9)
C12A B11A B6A 104.13(18)
C12A B11A B2A 104.81(18)
B6A B11A B2A 61.52(14)
C12A B11A B10A 58.80(14)
B6A B11A B10A 59.50(15)
B2A B11A B10A 109.34(18)
C12A B11A B7A 58.55(14)
B6A B11A B7A 108.37(19)
B2A B11A B7A 59.71(15)
B10A B11A B7A 108.33(19)
C12A B11A H11A 121.8(9)
B6A B11A H11A 125.0(9)
B2A B11A H11A 124.2(9)
B10A B11A H11A 120.0(9)
B7A B11A H11A 120.4(9)
B11A C12A B7A 63.25(14)
B11A C12A B10A 62.85(15)
B7A C12A B10A 115.56(18)
B11A C12A B8A 115.43(18)
B7A C12A B8A 63.15(15)
B10A C12A B8A 115.00(18)
B11A C12A B9A 115.01(18)
B7A C12A B9A 115.37(18)
B10A C12A B9A 62.73(15)
B8A C12A B9A 62.72(15)
B11A C12A H12A 118.2(11)
B7A C12A H12A 117.5(11)
B10A C12A H12A 117.6(11)
B8A C12A H12A 116.8(12)
B9A C12A H12A 116.7(11)
B2B O2B H2B 111.8(16)
B3B C1B B6B 114.73(17)
B3B C1B B4B 62.95(15)
B6B C1B B4B 115.17(18)
B3B C1B B5B 115.42(18)
B6B C1B B5B 62.95(15)
B4B C1B B5B 63.16(15)
B3B C1B B2B 63.03(14)
B6B C1B B2B 62.84(14)
B4B C1B B2B 115.81(18)
B5B C1B B2B 115.85(18)
B3B C1B H1B 117.0(12)
B6B C1B H1B 119.2(12)
B4B C1B H1B 115.4(11)
B5B C1B H1B 116.5(11)
B2B C1B H1B 118.3(11)
O2B B2B C1B 120.95(19)
O2B B2B B11B 127.5(2)
C1B B2B B11B 102.75(17)
O2B B2B B7B 126.70(19)
C1B B2B B7B 102.58(17)
B11B B2B B7B 60.56(14)
O2B B2B B6B 121.6(2)
C1B B2B B6B 57.72(13)
B11B B2B B6B 58.92(14)
B7B B2B B6B 106.70(17)
O2B B2B B3B 119.94(19)
C1B B2B B3B 57.44(13)
B11B B2B B3B 107.11(17)
B7B B2B B3B 59.19(14)
B6B B2B B3B 105.93(17)
C1B B3B B8B 103.94(18)
C1B B3B B7B 104.72(18)
B8B B3B B7B 60.90(15)
C1B B3B B4B 58.76(14)
B8B B3B B4B 59.27(15)
B7B B3B B4B 108.58(18)
C1B B3B B2B 59.53(13)
B8B B3B B2B 108.90(18)
B7B B3B B2B 59.91(14)
B4B B3B B2B 109.43(18)
C1B B3B H3B 122.0(9)
B8B B3B H3B 125.8(9)
B7B B3B H3B 123.6(9)
B4B B3B H3B 121.4(8)
B2B B3B H3B 118.2(9)
C1B B4B B8B 103.89(18)
C1B B4B B9B 103.77(19)
B8B B4B B9B 60.93(16)
C1B B4B B3B 58.29(14)
B8B B4B B3B 59.68(15)
B9B B4B B3B 108.23(19)
C1B B4B B5B 58.48(14)
B8B B4B B5B 108.0(2)
B9B B4B B5B 59.26(16)
B3B B4B B5B 107.71(19)
C1B B4B H4B 121.2(9)
B8B B4B H4B 126.1(10)
B9B B4B H4B 125.5(9)
B3B B4B H4B 120.5(9)
B5B B4B H4B 119.8(10)
C1B B5B B9B 104.15(19)
C1B B5B B10B 103.88(18)
B9B B5B B10B 60.73(15)
C1B B5B B6B 58.42(13)
B9B B5B B6B 107.68(19)
B10B B5B B6B 59.16(14)
C1B B5B B4B 58.36(14)
B9B B5B B4B 59.86(16)
B10B B5B B4B 108.2(2)
B6B B5B B4B 107.51(18)
C1B B5B H5B 121.2(9)
B9B B5B H5B 126.3(9)
B10B B5B H5B 125.0(9)
B6B B5B H5B 119.5(9)
B4B B5B H5B 121.2(9)
C1B B6B B10B 104.66(19)
C1B B6B B11B 104.85(18)
B10B B6B B11B 61.26(15)
C1B B6B B5B 58.63(14)
B10B B6B B5B 59.95(15)
B11B B6B B5B 109.14(19)
C1B B6B B2B 59.44(13)
B10B B6B B2B 109.51(19)
B11B B6B B2B 59.94(14)
B5B B6B B2B 109.42(19)
C1B B6B H6B 120.0(9)
B10B B6B H6B 127.0(9)
B11B B6B H6B 124.5(9)
B5B B6B H6B 121.1(9)
B2B B6B H6B 116.9(8)
C12B B7B B3B 103.45(18)
C12B B7B B2B 104.29(18)
B3B B7B B2B 60.90(15)
C12B B7B B8B 58.35(14)
B3B B7B B8B 59.23(14)
B2B B7B B8B 108.35(18)
C12B B7B B11B 58.51(14)
B3B B7B B11B 107.67(19)
B2B B7B B11B 59.58(15)
B8B B7B B11B 107.68(19)
C12B B7B H7B 119.0(9)
B3B B7B H7B 127.6(9)
B2B B7B H7B 127.2(9)
B8B B7B H7B 119.1(9)
B11B B7B H7B 119.8(9)
C12B B8B B4B 104.7(2)
C12B B8B B3B 104.07(19)
B4B B8B B3B 61.05(15)
C12B B8B B7B 58.51(14)
B4B B8B B7B 109.17(19)
B3B B8B B7B 59.87(14)
C12B B8B B9B 58.54(14)
B4B B8B B9B 60.21(15)
B3B B8B B9B 108.7(2)
B7B B8B B9B 108.46(19)
C12B B8B H8B 120.9(10)
B4B B8B H8B 126.1(10)
B3B B8B H8B 124.8(10)
B7B B8B H8B 118.1(10)
B9B B8B H8B 121.1(9)
C12B B9B B5B 104.01(18)
C12B B9B B4B 103.46(18)
B5B B9B B4B 60.87(15)
C12B B9B B10B 58.55(14)
B5B B9B B10B 59.81(15)
B4B B9B B10B 108.26(19)
C12B B9B B8B 58.34(14)
B5B B9B B8B 107.63(19)
B4B B9B B8B 58.86(15)
B10B B9B B8B 107.73(18)
C12B B9B H9B 119.5(9)
B5B B9B H9B 127.4(9)
B4B B9B H9B 126.9(9)
B10B B9B H9B 119.8(9)
B8B B9B H9B 119.4(9)
C12B B10B B6B 103.47(18)
C12B B10B B5B 103.71(19)
B6B B10B B5B 60.89(15)
C12B B10B B9B 58.49(14)
B6B B10B B9B 108.05(19)
B5B B10B B9B 59.47(15)
C12B B10B B11B 58.56(14)
B6B B10B B11B 59.45(14)
B5B B10B B11B 108.44(18)
B9B B10B B11B 108.28(19)
C12B B10B H10B 121.1(9)
B6B B10B H10B 125.1(9)
B5B B10B H10B 127.0(9)
B9B B10B H10B 121.5(9)
B11B B10B H10B 118.1(9)
C12B B11B B6B 103.23(18)
C12B B11B B2B 104.30(18)
B6B B11B B2B 61.14(14)
C12B B11B B10B 58.39(14)
B6B B11B B10B 59.29(14)
B2B B11B B10B 108.89(18)
C12B B11B B7B 58.24(14)
B6B B11B B7B 107.9(2)
B2B B11B B7B 59.86(15)
B10B B11B B7B 107.84(19)
C12B B11B H11B 122.0(10)
B6B B11B H11B 125.9(10)
B2B B11B H11B 124.4(10)
B10B B11B H11B 120.5(10)
B7B B11B H11B 120.0(10)
B8B C12B B7B 63.13(15)
B8B C12B B9B 63.12(16)
B7B C12B B9B 116.11(19)
B8B C12B B10B 115.30(18)
B7B C12B B10B 115.86(18)
B9B C12B B10B 62.97(15)
B8B C12B B11B 115.51(18)
B7B C12B B11B 63.25(14)
B9B C12B B11B 115.73(19)
B10B C12B B11B 63.05(15)
B8B C12B H12B 118.9(12)
B7B C12B H12B 116.9(11)
B9B C12B H12B 117.8(11)
B10B C12B H12B 116.2(12)
B11B C12B H12B 115.6(12)
B2C O2C H2C 115.9(15)
B3C C1C B4C 63.17(14)
B3C C1C B5C 115.70(18)
B4C C1C B5C 63.01(15)
B3C C1C B6C 115.07(18)
B4C C1C B6C 115.50(19)
B5C C1C B6C 63.38(14)
B3C C1C B2C 62.84(14)
B4C C1C B2C 115.84(18)
B5C C1C B2C 116.33(18)
B6C C1C B2C 63.09(14)
B3C C1C H1C 116.8(11)
B4C C1C H1C 118.9(11)
B5C C1C H1C 118.5(11)
B6C C1C H1C 116.6(11)
B2C C1C H1C 114.7(11)
O2C B2C C1C 121.73(19)
O2C B2C B7C 128.43(19)
C1C B2C B7C 102.38(17)
O2C B2C B11C 125.1(2)
C1C B2C B11C 102.40(17)
B7C B2C B11C 60.42(15)
O2C B2C B3C 123.1(2)
C1C B2C B3C 57.54(13)
B7C B2C B3C 59.28(14)
B11C B2C B3C 107.16(18)
O2C B2C B6C 118.54(19)
C1C B2C B6C 57.69(13)
B7C B2C B6C 106.65(18)
B11C B2C B6C 58.83(14)
B3C B2C B6C 106.24(17)
C1C B3C B8C 103.96(18)
C1C B3C B7C 104.44(18)
B8C B3C B7C 60.64(15)
C1C B3C B4C 58.49(14)
B8C B3C B4C 59.39(15)
B7C B3C B4C 108.09(19)
C1C B3C B2C 59.62(13)
B8C B3C B2C 109.03(19)
B7C B3C B2C 59.92(14)
B4C B3C B2C 109.29(18)
C1C B3C H3C 121.5(9)
B8C B3C H3C 125.7(9)
B7C B3C H3C 124.9(9)
B4C B3C H3C 120.7(9)
B2C B3C H3C 118.6(9)
C1C B4C B8C 104.16(18)
C1C B4C B9C 104.23(19)
B8C B4C B9C 60.93(16)
C1C B4C B3C 58.34(14)
B8C B4C B3C 59.80(15)
B9C B4C B3C 108.5(2)
C1C B4C B5C 58.61(14)
B8C B4C B5C 108.56(19)
B9C B4C B5C 59.79(15)
B3C B4C B5C 108.06(18)
C1C B4C H4C 123.2(10)
B8C B4C H4C 123.4(10)
B9C B4C H4C 124.2(10)
B3C B4C H4C 120.1(10)
B5C B4C H4C 121.2(10)
C1C B5C B10C 103.73(17)
C1C B5C B9C 103.93(18)
B10C B5C B9C 60.71(15)
C1C B5C B4C 58.38(14)
B10C B5C B4C 107.97(19)
B9C B5C B4C 59.63(15)
C1C B5C B6C 58.39(14)
B10C B5C B6C 59.30(14)
B9C B5C B6C 107.84(18)
B4C B5C B6C 107.59(18)
C1C B5C H5C 121.2(10)
B10C B5C H5C 124.3(10)
B9C B5C H5C 127.2(10)
B4C B5C H5C 122.5(10)
B6C B5C H5C 118.1(9)
C1C B6C B11C 104.45(17)
C1C B6C B10C 103.82(18)
B11C B6C B10C 61.02(15)
C1C B6C B5C 58.23(14)
B11C B6C B5C 108.58(18)
B10C B6C B5C 59.57(14)
C1C B6C B2C 59.22(13)
B11C B6C B2C 60.00(14)
B10C B6C B2C 109.03(18)
B5C B6C B2C 108.82(18)
C1C B6C H6C 117.5(9)
B11C B6C H6C 129.4(9)
B10C B6C H6C 127.2(9)
B5C B6C H6C 116.8(9)
B2C B6C H6C 119.6(9)
C12C B7C B3C 103.98(18)
C12C B7C B2C 104.78(17)
B3C B7C B2C 60.80(14)
C12C B7C B8C 58.69(14)
B3C B7C B8C 59.65(14)
B2C B7C B8C 108.94(18)
C12C B7C B11C 58.52(14)
B3C B7C B11C 107.99(18)
B2C B7C B11C 59.96(14)
B8C B7C B11C 108.18(18)
C12C B7C H7C 121.3(10)
B3C B7C H7C 125.6(10)
B2C B7C H7C 124.8(9)
B8C B7C H7C 119.8(9)
B11C B7C H7C 120.3(9)
C12C B8C B4C 104.02(19)
C12C B8C B3C 103.73(18)
B4C B8C B3C 60.81(15)
C12C B8C B7C 58.31(14)
B4C B8C B7C 108.47(19)
B3C B8C B7C 59.70(15)
C12C B8C B9C 58.59(14)
B4C B8C B9C 59.75(15)
B3C B8C B9C 108.33(19)
B7C B8C B9C 108.17(19)
C12C B8C H8C 122.2(9)
B4C B8C H8C 124.9(9)
B3C B8C H8C 125.1(9)
B7C B8C H8C 120.3(9)
B9C B8C H8C 120.1(9)
C12C B9C B4C 103.59(19)
C12C B9C B5C 103.89(18)
B4C B9C B5C 60.59(16)
C12C B9C B8C 58.46(14)
B4C B9C B8C 59.33(15)
B5C B9C B8C 107.93(19)
C12C B9C B10C 58.44(14)
B4C B9C B10C 107.9(2)
B5C B9C B10C 59.64(15)
B8C B9C B10C 107.83(18)
C12C B9C H9C 120.2(9)
B4C B9C H9C 127.4(9)
B5C B9C H9C 126.1(9)
B8C B9C H9C 120.6(9)
B10C B9C H9C 118.9(9)
C12C B10C B6C 103.69(18)
C12C B10C B5C 104.01(18)
B6C B10C B5C 61.14(15)
C12C B10C B9C 58.58(14)
B6C B10C B9C 108.46(19)
B5C B10C B9C 59.66(15)
C12C B10C B11C 58.45(13)
B6C B10C B11C 59.48(15)
B5C B10C B11C 108.61(19)
B9C B10C B11C 108.29(18)
C12C B10C H10C 120.1(10)
B6C B10C H10C 127.0(10)
B5C B10C H10C 126.2(10)
B9C B10C H10C 119.0(10)
B11C B10C H10C 119.9(10)
C12C B11C B6C 103.68(18)
C12C B11C B2C 104.20(18)
B6C B11C B2C 61.18(15)
C12C B11C B10C 58.42(14)
B6C B11C B10C 59.50(14)
B2C B11C B10C 108.77(19)
C12C B11C B7C 58.12(14)
B6C B11C B7C 107.85(19)
B2C B11C B7C 59.62(15)
B10C B11C B7C 107.53(18)
C12C B11C H11C 121.5(9)
B6C B11C H11C 125.4(9)
B2C B11C H11C 125.4(9)
B10C B11C H11C 119.6(9)
B7C B11C H11C 121.0(9)
B7C C12C B10C 115.75(18)
B7C C12C B8C 63.00(14)
B10C C12C B8C 115.28(19)
B7C C12C B11C 63.37(14)
B10C C12C B11C 63.13(14)
B8C C12C B11C 115.74(19)
B7C C12C B9C 115.68(18)
B10C C12C B9C 62.98(15)
B8C C12C B9C 62.95(15)
B11C C12C B9C 115.83(18)
B7C C12C H12C 118.3(11)
B10C C12C H12C 116.3(11)
B8C C12C H12C 117.6(11)
B11C C12C H12C 117.3(11)
B9C C12C H12C 116.0(11)
B2D O2D H2D 111.7(15)
B6D C1D B4D 114.70(18)
B6D C1D B5D 62.93(14)
B4D C1D B5D 62.98(14)
B6D C1D B3D 114.54(18)
B4D C1D B3D 62.77(14)
B5D C1D B3D 115.28(18)
B6D C1D B2D 63.13(14)
B4D C1D B2D 114.92(18)
B5D C1D B2D 115.83(18)
B3D C1D B2D 62.46(14)
B6D C1D H1D 118.1(11)
B4D C1D H1D 117.9(11)
B5D C1D H1D 117.9(11)
B3D C1D H1D 117.0(11)
B2D C1D H1D 116.5(11)
O2D B2D C1D 121.50(19)
O2D B2D B7D 125.81(19)
C1D B2D B7D 102.99(17)
O2D B2D B11D 127.3(2)
C1D B2D B11D 102.65(17)
B7D B2D B11D 60.65(15)
O2D B2D B3D 119.26(19)
C1D B2D B3D 58.05(13)
B7D B2D B3D 59.47(14)
B11D B2D B3D 107.62(18)
O2D B2D B6D 122.49(19)
C1D B2D B6D 57.32(13)
B7D B2D B6D 106.50(18)
B11D B2D B6D 58.71(14)
B3D B2D B6D 106.14(17)
C1D B3D B8D 103.72(18)
C1D B3D B7D 104.20(18)
B8D B3D B7D 60.62(14)
C1D B3D B4D 58.45(13)
B8D B3D B4D 59.15(14)
B7D B3D B4D 107.78(19)
C1D B3D B2D 59.49(13)
B8D B3D B2D 108.56(19)
B7D B3D B2D 59.61(14)
B4D B3D B2D 108.88(18)
C1D B3D H3D 120.5(10)
B8D B3D H3D 126.5(10)
B7D B3D H3D 126.0(10)
B4D B3D H3D 120.3(10)
B2D B3D H3D 118.8(10)
C1D B4D B8D 104.32(18)
C1D B4D B9D 104.12(19)
B8D B4D B9D 60.95(15)
C1D B4D B3D 58.78(14)
B8D B4D B3D 59.61(15)
B9D B4D B3D 108.38(19)
C1D B4D B5D 58.65(14)
B8D B4D B5D 108.54(19)
B9D B4D B5D 59.58(15)
B3D B4D B5D 108.40(18)
C1D B4D H4D 120.3(10)
B8D B4D H4D 127.0(10)
B9D B4D H4D 125.2(10)
B3D B4D H4D 121.0(10)
B5D B4D H4D 118.2(10)
C1D B5D B9D 103.69(18)
C1D B5D B10D 103.90(17)
B9D B5D B10D 60.76(15)
C1D B5D B6D 58.16(13)
B9D B5D B6D 107.30(18)
B10D B5D B6D 59.23(14)
C1D B5D B4D 58.37(14)
B9D B5D B4D 59.29(15)
B10D B5D B4D 107.88(19)
B6D B5D B4D 107.04(18)
C1D B5D H5D 121.5(10)
B9D B5D H5D 126.3(9)
B10D B5D H5D 124.8(10)
B6D B5D H5D 120.0(9)
B4D B5D H5D 121.5(9)
C1D B6D B11D 105.15(18)
C1D B6D B10D 104.92(18)
B11D B6D B10D 61.55(15)
C1D B6D B5D 58.91(14)
B11D B6D B5D 109.37(19)
B10D B6D B5D 59.80(14)
C1D B6D B2D 59.55(13)
B11D B6D B2D 59.73(14)
B10D B6D B2D 109.45(18)
B5D B6D B2D 109.54(18)
C1D B6D H6D 118.8(9)
B11D B6D H6D 125.1(9)
B10D B6D H6D 127.6(9)
B5D B6D H6D 120.6(9)
B2D B6D H6D 116.8(9)
C12D B7D B3D 104.21(17)
C12D B7D B2D 104.74(17)
B3D B7D B2D 60.92(14)
C12D B7D B8D 58.91(14)
B3D B7D B8D 59.36(14)
B2D B7D B8D 108.59(18)
C12D B7D B11D 58.64(14)
B3D B7D B11D 108.02(18)
B2D B7D B11D 59.70(14)
B8D B7D B11D 108.20(18)
C12D B7D H7D 120.1(9)
B3D B7D H7D 126.7(9)
B2D B7D H7D 125.4(9)
B8D B7D H7D 120.2(8)
B11D B7D H7D 119.4(9)
C12D B8D B4D 104.25(18)
C12D B8D B3D 104.38(17)
B4D B8D B3D 61.24(15)
C12D B8D B9D 58.37(14)
B4D B8D B9D 59.78(14)
B3D B8D B9D 108.74(18)
C12D B8D B7D 58.46(14)
B4D B8D B7D 108.96(18)
B3D B8D B7D 60.02(14)
B9D B8D B7D 108.09(18)
C12D B8D H8D 119.1(9)
B4D B8D H8D 128.5(9)
B3D B8D H8D 125.2(9)
B9D B8D H8D 121.6(9)
B7D B8D H8D 116.6(9)
C12D B9D B4D 104.33(19)
C12D B9D B5D 104.45(18)
B4D B9D B5D 61.13(15)
C12D B9D B8D 58.98(14)
B4D B9D B8D 59.27(15)
B5D B9D B8D 108.43(19)
C12D B9D B10D 58.61(14)
B4D B9D B10D 108.45(19)
B5D B9D B10D 59.65(15)
B8D B9D B10D 108.33(18)
C12D B9D H9D 121.3(9)
B4D B9D H9D 125.1(9)
B5D B9D H9D 125.2(9)
B8D B9D H9D 119.9(9)
B10D B9D H9D 120.3(9)
C12D B10D B6D 103.52(18)
C12D B10D B5D 104.23(19)
B6D B10D B5D 60.96(14)
C12D B10D B9D 58.38(14)
B6D B10D B9D 107.73(19)
B5D B10D B9D 59.59(15)
C12D B10D B11D 58.52(14)
B6D B10D B11D 59.22(14)
B5D B10D B11D 108.44(19)
B9D B10D B11D 107.76(19)
C12D B10D H10D 120.3(9)
B6D B10D H10D 125.4(9)
B5D B10D H10D 127.4(9)
B9D B10D H10D 122.0(9)
B11D B10D H10D 117.8(9)
C12D B11D B6D 103.32(18)
C12D B11D B2D 104.44(18)
B6D B11D B2D 61.56(15)
C12D B11D B7D 58.31(14)
B6D B11D B7D 107.95(19)
B2D B11D B7D 59.65(15)
C12D B11D B10D 58.24(14)
B6D B11D B10D 59.24(14)
B2D B11D B10D 109.07(19)
B7D B11D B10D 107.62(18)
C12D B11D H11D 121.7(10)
B6D B11D H11D 125.8(9)
B2D B11D H11D 124.5(10)
B7D B11D H11D 120.4(9)
B10D B11D H11D 120.3(9)
B9D C12D B7D 115.12(19)
B9D C12D B10D 63.02(15)
B7D C12D B10D 115.67(18)
B9D C12D B11D 115.46(18)
B7D C12D B11D 63.05(14)
B10D C12D B11D 63.24(14)
B9D C12D B8D 62.65(15)
B7D C12D B8D 62.63(14)
B10D C12D B8D 114.99(18)
B11D C12D B8D 114.87(18)
B9D C12D H12D 120.3(10)
B7D C12D H12D 114.9(10)
B10D C12D H12D 118.1(11)
B11D C12D H12D 115.0(10)
B8D C12D H12D 118.6(11)

loop_
_geom_bond_atom_site_label_1
_geom_bond_atom_site_label_2
_geom_bond_distance
O2A B2A 1.391(3)
O2A H2A 0.81(2)
C1A B3A 1.697(3)
C1A B4A 1.702(3)
C1A B6A 1.702(3)
C1A B5A 1.704(3)
C1A B2A 1.735(3)
C1A H1A 1.023(19)
B2A B11A 1.759(3)
B2A B7A 1.760(4)
B2A B6A 1.793(3)
B2A B3A 1.793(3)
B3A B8A 1.751(4)
B3A B7A 1.762(4)
B3A B4A 1.775(3)
B3A H3A 1.103(18)
B4A B8A 1.752(4)
B4A B9A 1.752(4)
B4A B5A 1.775(4)
B4A H4A 1.085(18)
B5A B9A 1.748(4)
B5A B10A 1.759(4)
B5A B6A 1.778(4)
B5A H5A 1.145(17)
B6A B10A 1.744(4)
B6A B11A 1.747(4)
B6A H6A 1.104(17)
B7A C12A 1.698(3)
B7A B11A 1.777(4)
B7A B8A 1.779(4)
B7A H7A 1.086(16)
B8A C12A 1.701(3)
B8A B9A 1.771(4)
B8A H8A 1.079(18)
B9A C12A 1.702(3)
B9A B10A 1.770(4)
B9A H9A 1.101(16)
B10A C12A 1.699(3)
B10A B11A 1.768(4)
B10A H10A 1.062(17)
B11A C12A 1.691(3)
B11A H11A 1.073(16)
C12A H12A 0.959(17)
O2B B2B 1.391(3)
O2B H2B 0.79(2)
C1B B3B 1.692(3)
C1B B6B 1.699(3)
C1B B4B 1.701(3)
C1B B5B 1.703(3)
C1B B2B 1.731(3)
C1B H1B 0.964(17)
B2B B11B 1.767(4)
B2B B7B 1.772(4)
B2B B6B 1.788(3)
B2B B3B 1.790(4)
B3B B8B 1.748(4)
B3B B7B 1.759(4)
B3B B4B 1.772(3)
B3B H3B 1.109(16)
B4B B8B 1.740(4)
B4B B9B 1.765(4)
B4B B5B 1.782(4)
B4B H4B 1.090(17)
B5B B9B 1.754(4)
B5B B10B 1.760(4)
B5B B6B 1.776(4)
B5B H5B 1.180(17)
B6B B10B 1.746(3)
B6B B11B 1.749(4)
B6B H6B 1.091(16)
B7B C12B 1.699(3)
B7B B8B 1.777(4)
B7B B11B 1.785(4)
B7B H7B 1.085(16)
B8B C12B 1.696(3)
B8B B9B 1.777(4)
B8B H8B 1.083(17)
B9B C12B 1.700(3)
B9B B10B 1.776(4)
B9B H9B 1.161(17)
B10B C12B 1.701(3)
B10B B11B 1.780(3)
B10B H10B 1.106(17)
B11B C12B 1.704(3)
B11B H11B 1.048(17)
C12B H12B 0.975(18)
O2C B2C 1.385(3)
O2C H2C 0.844(19)
C1C B3C 1.693(3)
C1C B4C 1.696(3)
C1C B5C 1.700(3)
C1C B6C 1.703(3)
C1C B2C 1.731(3)
C1C H1C 0.968(19)
B2C B7C 1.769(4)
B2C B11C 1.776(4)
B2C B3C 1.785(3)
B2C B6C 1.796(3)
B3C B8C 1.757(4)
B3C B7C 1.758(4)
B3C B4C 1.775(4)
B3C H3C 1.105(17)
B4C B8C 1.750(4)
B4C B9C 1.757(4)
B4C B5C 1.774(4)
B4C H4C 1.055(17)
B5C B10C 1.760(4)
B5C B9C 1.760(4)
B5C B6C 1.787(3)
B5C H5C 1.097(17)
B6C B11C 1.754(4)
B6C B10C 1.755(4)
B6C H6C 1.087(16)
B7C C12C 1.695(3)
B7C B8C 1.774(3)
B7C B11C 1.784(3)
B7C H7C 1.086(16)
B8C C12C 1.701(3)
B8C B9C 1.778(4)
B8C H8C 1.117(18)
B9C C12C 1.704(3)
B9C B10C 1.779(4)
B9C H9C 1.123(17)
B10C C12C 1.701(3)
B10C B11C 1.782(3)
B10C H10C 1.090(18)
B11C C12C 1.702(3)
B11C H11C 1.107(17)
C12C H12C 0.940(18)
O2D B2D 1.389(3)
O2D H2D 0.834(19)
C1D B6D 1.696(3)
C1D B4D 1.705(3)
C1D B5D 1.710(3)
C1D B3D 1.711(3)
C1D B2D 1.737(3)
C1D H1D 1.005(18)
B2D B7D 1.765(3)
B2D B11D 1.766(4)
B2D B3D 1.788(3)
B2D B6D 1.798(3)
B3D B8D 1.750(4)
B3D B7D 1.762(4)
B3D B4D 1.779(3)
B3D H3D 1.089(18)
B4D B8D 1.742(4)
B4D B9D 1.751(4)
B4D B5D 1.784(4)
B4D H4D 1.087(18)
B5D B9D 1.757(4)
B5D B10D 1.758(4)
B5D B6D 1.778(3)
B5D H5D 1.116(17)
B6D B11D 1.747(4)
B6D B10D 1.747(4)
B6D H6D 1.119(16)
B7D C12D 1.702(3)
B7D B8D 1.773(3)
B7D B11D 1.783(3)
B7D H7D 1.087(16)
B8D C12D 1.710(3)
B8D B9D 1.772(4)
B8D H8D 1.102(16)
B9D C12D 1.698(3)
B9D B10D 1.777(4)
B9D H9D 1.070(16)
B10D C12D 1.703(3)
B10D B11D 1.788(3)
B10D H10D 1.065(17)
B11D C12D 1.708(3)
B11D H11D 1.086(17)
C12D H12D 0.992(18)

loop_
_geom_torsion_atom_site_label_1
_geom_torsion_atom_site_label_2
_geom_torsion_atom_site_label_3
_geom_torsion_atom_site_label_4
_geom_torsion
B3A C1A B2A O2A -112.9(2)
B4A C1A B2A O2A -148.9(2)
B6A C1A B2A O2A 104.8(2)
B5A C1A B2A O2A 140.5(2)
B3A C1A B2A B11A 102.45(18)
B4A C1A B2A B11A 66.4(2)
B6A C1A B2A B11A -39.85(16)
B5A C1A B2A B11A -4.1(2)
B3A C1A B2A B7A 40.10(17)
B4A C1A B2A B7A 4.1(2)
B6A C1A B2A B7A -102.20(19)
B5A C1A B2A B7A -66.5(2)
B3A C1A B2A B6A 142.30(18)
B4A C1A B2A B6A 106.3(2)
B5A C1A B2A B6A 35.71(19)
B4A C1A B2A B3A -36.00(18)
B6A C1A B2A B3A -142.30(18)
B5A C1A B2A B3A -106.6(2)
B4A C1A B3A B8A 40.09(17)
B6A C1A B3A B8A -66.5(2)
B5A C1A B3A B8A 3.9(2)
B2A C1A B3A B8A -103.38(19)
B4A C1A B3A B7A 103.11(19)
B6A C1A B3A B7A -3.5(2)
B5A C1A B3A B7A 66.9(2)
B2A C1A B3A B7A -40.37(16)
B6A C1A B3A B4A -106.6(2)
B5A C1A B3A B4A -36.23(19)
B2A C1A B3A B4A -143.48(18)
B4A C1A B3A B2A 143.48(18)
B6A C1A B3A B2A 36.87(17)
B5A C1A B3A B2A 107.2(2)
O2A B2A B3A C1A 107.5(2)
B11A B2A B3A C1A -94.24(18)
B7A B2A B3A C1A -133.19(18)
B6A B2A B3A C1A -32.51(15)
O2A B2A B3A B8A -156.7(2)
C1A B2A B3A B8A 95.85(19)
B11A B2A B3A B8A 1.6(2)
B7A B2A B3A B8A -37.34(17)
B6A B2A B3A B8A 63.3(2)
O2A B2A B3A B7A -119.4(2)
C1A B2A B3A B7A 133.19(18)
B11A B2A B3A B7A 38.94(17)
B6A B2A B3A B7A 100.67(19)
O2A B2A B3A B4A 140.0(2)
C1A B2A B3A B4A 32.55(16)
B11A B2A B3A B4A -61.7(2)
B7A B2A B3A B4A -100.6(2)
B6A B2A B3A B4A 0.0(2)
B3A C1A B4A B8A -40.03(17)
B6A C1A B4A B8A 66.4(2)
B5A C1A B4A B8A 103.0(2)
B2A C1A B4A B8A -4.0(2)
B3A C1A B4A B9A -102.8(2)
B6A C1A B4A B9A 3.7(2)
B5A C1A B4A B9A 40.29(17)
B2A C1A B4A B9A -66.8(2)
B3A C1A B4A B5A -143.04(19)
B6A C1A B4A B5A -36.59(18)
B2A C1A B4A B5A -107.0(2)
B6A C1A B4A B3A 106.45(19)
B5A C1A B4A B3A 143.04(19)
B2A C1A B4A B3A 36.00(18)
B8A B3A B4A C1A -133.6(2)
B7A B3A B4A C1A -96.0(2)
B2A B3A B4A C1A -32.90(16)
C1A B3A B4A B8A 133.6(2)
B7A B3A B4A B8A 37.61(19)
B2A B3A B4A B8A 100.7(2)
C1A B3A B4A B9A 95.4(2)
B8A B3A B4A B9A -38.15(18)
B7A B3A B4A B9A -0.5(3)
B2A B3A B4A B9A 62.5(2)
C1A B3A B4A B5A 32.66(17)
B8A B3A B4A B5A -100.9(2)
B7A B3A B4A B5A -63.3(2)
B2A B3A B4A B5A -0.2(2)
B3A C1A B5A B9A -4.1(2)
B4A C1A B5A B9A -40.42(17)
B6A C1A B5A B9A 102.2(2)
B2A C1A B5A B9A 66.5(2)
B3A C1A B5A B10A -66.7(2)
B4A C1A B5A B10A -103.0(2)
B6A C1A B5A B10A 39.61(17)
B2A C1A B5A B10A 3.9(3)
B3A C1A B5A B4A 36.29(19)
B6A C1A B5A B4A 142.65(19)
B2A C1A B5A B4A 107.0(2)
B3A C1A B5A B6A -106.4(2)
B4A C1A B5A B6A -142.65(19)
B2A C1A B5A B6A -35.68(18)
B8A B4A B5A C1A -95.50(19)
B9A B4A B5A C1A -133.15(19)
B3A B4A B5A C1A -32.55(17)
C1A B4A B5A B9A 133.15(19)
B8A B4A B5A B9A 37.65(17)
B3A B4A B5A B9A 100.6(2)
C1A B4A B5A B10A 95.32(19)
B8A B4A B5A B10A -0.2(2)
B9A B4A B5A B10A -37.83(17)
B3A B4A B5A B10A 62.8(2)
C1A B4A B5A B6A 32.90(16)
B8A B4A B5A B6A -62.6(2)
B9A B4A B5A B6A -100.3(2)
B3A B4A B5A B6A 0.3(3)
B3A C1A B6A B10A 66.7(2)
B4A C1A B6A B10A -3.6(2)
B5A C1A B6A B10A -40.17(17)
B2A C1A B6A B10A 103.61(19)
B3A C1A B6A B11A 3.7(2)
B4A C1A B6A B11A -66.7(2)
B5A C1A B6A B11A -103.22(19)
B2A C1A B6A B11A 40.56(16)
B3A C1A B6A B5A 106.9(2)
B4A C1A B6A B5A 36.54(18)
B2A C1A B6A B5A 143.78(19)
B3A C1A B6A B2A -36.91(17)
B4A C1A B6A B2A -107.2(2)
B5A C1A B6A B2A -143.78(19)
B9A B5A B6A C1A -95.8(2)
B10A B5A B6A C1A -133.79(19)
B4A B5A B6A C1A -32.92(17)
C1A B5A B6A B10A 133.8(2)
B9A B5A B6A B10A 37.97(18)
B4A B5A B6A B10A 100.9(2)
C1A B5A B6A B11A 95.92(19)
B9A B5A B6A B11A 0.1(3)
B10A B5A B6A B11A -37.86(18)
B4A B5A B6A B11A 63.0(2)
C1A B5A B6A B2A 32.60(16)
B9A B5A B6A B2A -63.2(2)
B10A B5A B6A B2A -101.2(2)
B4A B5A B6A B2A -0.3(2)
O2A B2A B6A C1A -110.6(2)
B11A B2A B6A C1A 133.10(18)
B7A B2A B6A C1A 94.70(18)
B3A B2A B6A C1A 32.43(16)
O2A B2A B6A B10A 153.4(2)
C1A B2A B6A B10A -96.0(2)
B11A B2A B6A B10A 37.08(18)
B7A B2A B6A B10A -1.3(2)
B3A B2A B6A B10A -63.6(2)
O2A B2A B6A B11A 116.3(2)
C1A B2A B6A B11A -133.10(18)
B7A B2A B6A B11A -38.40(17)
B3A B2A B6A B11A -100.66(19)
O2A B2A B6A B5A -142.9(2)
C1A B2A B6A B5A -32.26(16)
B11A B2A B6A B5A 100.8(2)
B7A B2A B6A B5A 62.4(2)
B3A B2A B6A B5A 0.2(2)
O2A B2A B7A C12A -151.5(2)
C1A B2A B7A C12A 58.8(2)
B11A B2A B7A C12A -38.56(16)
B6A B2A B7A C12A -0.9(2)
B3A B2A B7A C12A 97.89(19)
O2A B2A B7A B3A 110.6(3)
C1A B2A B7A B3A -39.09(16)
B11A B2A B7A B3A -136.44(18)
B6A B2A B7A B3A -98.83(18)
O2A B2A B7A B11A -112.9(3)
C1A B2A B7A B11A 97.35(18)
B6A B2A B7A B11A 37.61(17)
B3A B2A B7A B11A 136.44(18)
O2A B2A B7A B8A 147.3(2)
C1A B2A B7A B8A -2.4(2)
B11A B2A B7A B8A -99.7(2)
B6A B2A B7A B8A -62.1(2)
B3A B2A B7A B8A 36.71(17)
C1A B3A B7A C12A -58.7(2)
B8A B3A B7A C12A 39.61(17)
B4A B3A B7A C12A 2.6(2)
B2A B3A B7A C12A -99.20(19)
C1A B3A B7A B2A 40.47(16)
B8A B3A B7A B2A 138.81(19)
B4A B3A B7A B2A 101.76(19)
C1A B3A B7A B11A 1.8(2)
B8A B3A B7A B11A 100.2(2)
B4A B3A B7A B11A 63.1(2)
B2A B3A B7A B11A -38.63(16)
C1A B3A B7A B8A -98.34(19)
B4A B3A B7A B8A -37.04(18)
B2A B3A B7A B8A -138.81(19)
C1A B3A B8A C12A 59.3(2)
B7A B3A B8A C12A -39.60(17)
B4A B3A B8A C12A 98.90(19)
B2A B3A B8A C12A -2.9(2)
C1A B3A B8A B4A -39.64(17)
B7A B3A B8A B4A -138.5(2)
B2A B3A B8A B4A -101.8(2)
C1A B3A B8A B9A -1.9(2)
B7A B3A B8A B9A -100.8(2)
B4A B3A B8A B9A 37.73(17)
B2A B3A B8A B9A -64.1(2)
C1A B3A B8A B7A 98.86(19)
B4A B3A B8A B7A 138.5(2)
B2A B3A B8A B7A 36.68(17)
C1A B4A B8A C12A -58.8(2)
B9A B4A B8A C12A 39.38(16)
B5A B4A B8A C12A 2.3(2)
B3A B4A B8A C12A -98.25(19)
C1A B4A B8A B3A 39.44(16)
B9A B4A B8A B3A 137.6(2)
B5A B4A B8A B3A 100.6(2)
C1A B4A B8A B9A -98.19(19)
B5A B4A B8A B9A -37.08(17)
B3A B4A B8A B9A -137.6(2)
C1A B4A B8A B7A 2.2(2)
B9A B4A B8A B7A 100.4(2)
B5A B4A B8A B7A 63.3(2)
B3A B4A B8A B7A -37.25(18)
B2A B7A B8A C12A 95.9(2)
B3A B7A B8A C12A 133.41(19)
B11A B7A B8A C12A 32.78(17)
C12A B7A B8A B3A -133.41(19)
B2A B7A B8A B3A -37.55(18)
B11A B7A B8A B3A -100.6(2)
C12A B7A B8A B4A -95.7(2)
B2A B7A B8A B4A 0.2(3)
B3A B7A B8A B4A 37.71(18)
B11A B7A B8A B4A -62.9(2)
C12A B7A B8A B9A -32.49(17)
B2A B7A B8A B9A 63.4(2)
B3A B7A B8A B9A 100.9(2)
B11A B7A B8A B9A 0.3(2)
C1A B5A B9A C12A -58.7(2)
B10A B5A B9A C12A 39.44(17)
B4A B5A B9A C12A -98.57(19)
B6A B5A B9A C12A 2.2(2)
C1A B5A B9A B4A 39.87(17)
B10A B5A B9A B4A 138.01(19)
B6A B5A B9A B4A 100.7(2)
C1A B5A B9A B10A -98.15(19)
B4A B5A B9A B10A -138.01(19)
B6A B5A B9A B10A -37.28(18)
C1A B5A B9A B8A 2.6(2)
B10A B5A B9A B8A 100.7(2)
B4A B5A B9A B8A -37.28(18)
B6A B5A B9A B8A 63.5(2)
C1A B4A B9A C12A 59.0(2)
B8A B4A B9A C12A -39.35(17)
B5A B4A B9A C12A 98.93(19)
B3A B4A B9A C12A -1.7(2)
C1A B4A B9A B5A -39.90(16)
B8A B4A B9A B5A -138.28(19)
B3A B4A B9A B5A -100.7(2)
C1A B4A B9A B10A -2.2(2)
B8A B4A B9A B10A -100.6(2)
B5A B4A B9A B10A 37.71(18)
B3A B4A B9A B10A -63.0(2)
C1A B4A B9A B8A 98.38(19)
B5A B4A B9A B8A 138.28(19)
B3A B4A B9A B8A 37.62(18)
B3A B8A B9A C12A 95.7(2)
B4A B8A B9A C12A 133.99(19)
B7A B8A B9A C12A 32.37(17)
C12A B8A B9A B5A -96.1(2)
B3A B8A B9A B5A -0.4(3)
B4A B8A B9A B5A 37.85(18)
B7A B8A B9A B5A -63.8(2)
C12A B8A B9A B4A -133.99(19)
B3A B8A B9A B4A -38.29(18)
B7A B8A B9A B4A -101.6(2)
C12A B8A B9A B10A -32.54(17)
B3A B8A B9A B10A 63.2(2)
B4A B8A B9A B10A 101.4(2)
B7A B8A B9A B10A -0.2(2)
C1A B6A B10A C12A -59.2(2)
B11A B6A B10A C12A 39.53(17)
B5A B6A B10A C12A -98.7(2)
B2A B6A B10A C12A 3.0(2)
C1A B6A B10A B5A 39.50(16)
B11A B6A B10A B5A 138.2(2)
B2A B6A B10A B5A 101.7(2)
C1A B6A B10A B11A -98.73(19)
B5A B6A B10A B11A -138.2(2)
B2A B6A B10A B11A -36.54(17)
C1A B6A B10A B9A 2.0(2)
B11A B6A B10A B9A 100.7(2)
B5A B6A B10A B9A -37.54(18)
B2A B6A B10A B9A 64.2(2)
C1A B5A B10A C12A 58.9(2)
B9A B5A B10A C12A -39.42(16)
B4A B5A B10A C12A -2.0(2)
B6A B5A B10A C12A 98.25(19)
C1A B5A B10A B6A -39.31(17)
B9A B5A B10A B6A -137.7(2)
B4A B5A B10A B6A -100.28(19)
C1A B5A B10A B11A -2.0(2)
B9A B5A B10A B11A -100.3(2)
B4A B5A B10A B11A -62.9(2)
B6A B5A B10A B11A 37.33(18)
C1A B5A B10A B9A 98.36(19)
B4A B5A B10A B9A 37.39(17)
B6A B5A B10A B9A 137.7(2)
B5A B9A B10A C12A 133.91(19)
B4A B9A B10A C12A 95.8(2)
B8A B9A B10A C12A 32.56(17)
C12A B9A B10A B6A -95.6(2)
B5A B9A B10A B6A 38.27(17)
B4A B9A B10A B6A 0.1(3)
B8A B9A B10A B6A -63.1(2)
C12A B9A B10A B5A -133.91(19)
B4A B9A B10A B5A -38.12(18)
B8A B9A B10A B5A -101.4(2)
C12A B9A B10A B11A -32.57(17)
B5A B9A B10A B11A 101.3(2)
B4A B9A B10A B11A 63.2(2)
B8A B9A B10A B11A 0.0(2)
C1A B6A B11A C12A 58.9(2)
B10A B6A B11A C12A -39.80(17)
B5A B6A B11A C12A -2.3(2)
B2A B6A B11A C12A 99.40(19)
C1A B6A B11A B2A -40.51(16)
B10A B6A B11A B2A -139.19(19)
B5A B6A B11A B2A -101.7(2)
C1A B6A B11A B10A 98.69(19)
B5A B6A B11A B10A 37.46(18)
B2A B6A B11A B10A 139.19(19)
C1A B6A B11A B7A -2.2(2)
B10A B6A B11A B7A -100.9(2)
B5A B6A B11A B7A -63.4(2)
B2A B6A B11A B7A 38.30(17)
O2A B2A B11A C12A 158.4(2)
C1A B2A B11A C12A -59.1(2)
B7A B2A B11A C12A 38.79(16)
B6A B2A B11A C12A -98.27(19)
B3A B2A B11A C12A 0.4(2)
O2A B2A B11A B6A -103.3(2)
C1A B2A B11A B6A 39.21(16)
B7A B2A B11A B6A 137.06(19)
B3A B2A B11A B6A 98.68(18)
O2A B2A B11A B10A -140.0(2)
C1A B2A B11A B10A 2.6(2)
B7A B2A B11A B10A 100.4(2)
B6A B2A B11A B10A -36.64(18)
B3A B2A B11A B10A 62.0(2)
O2A B2A B11A B7A 119.6(2)
C1A B2A B11A B7A -97.86(18)
B6A B2A B11A B7A -137.06(19)
B3A B2A B11A B7A -38.38(17)
B6A B10A B11A C12A 133.5(2)
B5A B10A B11A C12A 95.6(2)
B9A B10A B11A C12A 32.70(17)
C12A B10A B11A B6A -133.5(2)
B5A B10A B11A B6A -37.92(18)
B9A B10A B11A B6A -100.8(2)
C12A B10A B11A B2A -96.0(2)
B6A B10A B11A B2A 37.50(18)
B5A B10A B11A B2A -0.4(3)
B9A B10A B11A B2A -63.3(2)
C12A B10A B11A B7A -32.51(17)
B6A B10A B11A B7A 101.0(2)
B5A B10A B11A B7A 63.0(2)
B9A B10A B11A B7A 0.2(2)
B2A B7A B11A C12A -134.76(18)
B3A B7A B11A C12A -95.41(19)
B8A B7A B11A C12A -32.90(17)
C12A B7A B11A B6A 95.65(19)
B2A B7A B11A B6A -39.12(17)
B3A B7A B11A B6A 0.2(2)
B8A B7A B11A B6A 62.7(2)
C12A B7A B11A B2A 134.76(18)
B3A B7A B11A B2A 39.35(17)
B8A B7A B11A B2A 101.86(19)
C12A B7A B11A B10A 32.61(17)
B2A B7A B11A B10A -102.16(19)
B3A B7A B11A B10A -62.8(2)
B8A B7A B11A B10A -0.3(2)
B6A B11A C12A B7A -103.12(19)
B2A B11A C12A B7A -39.36(16)
B10A B11A C12A B7A -143.27(19)
B6A B11A C12A B10A 40.15(17)
B2A B11A C12A B10A 103.91(19)
B7A B11A C12A B10A 143.27(19)
B6A B11A C12A B8A -66.2(2)
B2A B11A C12A B8A -2.5(2)
B10A B11A C12A B8A -106.4(2)
B7A B11A C12A B8A 36.89(19)
B6A B11A C12A B9A 4.0(2)
B2A B11A C12A B9A 67.8(2)
B10A B11A C12A B9A -36.15(19)
B7A B11A C12A B9A 107.1(2)
B2A B7A C12A B11A 39.26(16)
B3A B7A C12A B11A 102.58(19)
B8A B7A C12A B11A 142.58(19)
B2A B7A C12A B10A 3.1(3)
B3A B7A C12A B10A 66.4(2)
B11A B7A C12A B10A -36.15(19)
B8A B7A C12A B10A 106.4(2)
B2A B7A C12A B8A -103.33(19)
B3A B7A C12A B8A -40.00(17)
B11A B7A C12A B8A -142.58(19)
B2A B7A C12A B9A -67.3(2)
B3A B7A C12A B9A -4.0(3)
B11A B7A C12A B9A -106.6(2)
B8A B7A C12A B9A 36.03(19)
B6A B10A C12A B11A -40.19(17)
B5A B10A C12A B11A -103.28(19)
B9A B10A C12A B11A -143.03(19)
B6A B10A C12A B7A -3.9(3)
B5A B10A C12A B7A -67.0(2)
B11A B10A C12A B7A 36.30(19)
B9A B10A C12A B7A -106.7(2)
B6A B10A C12A B8A 66.9(2)
B5A B10A C12A B8A 3.8(2)
B11A B10A C12A B8A 107.1(2)
B9A B10A C12A B8A -35.97(18)
B6A B10A C12A B9A 102.8(2)
B5A B10A C12A B9A 39.75(17)
B11A B10A C12A B9A 143.03(19)
B3A B8A C12A B11A 3.4(2)
B4A B8A C12A B11A 66.5(2)
B9A B8A C12A B11A 106.4(2)
B7A B8A C12A B11A -36.93(18)
B3A B8A C12A B7A 40.36(17)
B4A B8A C12A B7A 103.41(19)
B9A B8A C12A B7A 143.28(19)
B3A B8A C12A B10A -66.9(2)
B4A B8A C12A B10A -3.9(2)
B9A B8A C12A B10A 35.97(18)
B7A B8A C12A B10A -107.3(2)
B3A B8A C12A B9A -102.9(2)
B4A B8A C12A B9A -39.87(17)
B7A B8A C12A B9A -143.28(19)
B5A B9A C12A B11A -4.0(3)
B4A B9A C12A B11A -67.1(2)
B10A B9A C12A B11A 36.20(19)
B8A B9A C12A B11A -107.0(2)
B5A B9A C12A B7A 66.9(2)
B4A B9A C12A B7A 3.7(3)
B10A B9A C12A B7A 107.0(2)
B8A B9A C12A B7A -36.19(19)
B5A B9A C12A B10A -40.16(17)
B4A B9A C12A B10A -103.3(2)
B8A B9A C12A B10A -143.21(19)
B5A B9A C12A B8A 103.0(2)
B4A B9A C12A B8A 39.86(17)
B10A B9A C12A B8A 143.21(19)
B3B C1B B2B O2B -107.9(2)
B6B C1B B2B O2B 110.1(2)
B4B C1B B2B O2B -143.5(2)
B5B C1B B2B O2B 145.3(2)
B3B C1B B2B B11B 102.31(18)
B6B C1B B2B B11B -39.73(16)
B4B C1B B2B B11B 66.7(2)
B5B C1B B2B B11B -4.5(2)
B3B C1B B2B B7B 40.08(16)
B6B C1B B2B B7B -101.96(18)
B4B C1B B2B B7B 4.5(2)
B5B C1B B2B B7B -66.7(2)
B3B C1B B2B B6B 142.04(18)
B4B C1B B2B B6B 106.4(2)
B5B C1B B2B B6B 35.27(19)
B6B C1B B2B B3B -142.04(18)
B4B C1B B2B B3B -35.62(18)
B5B C1B B2B B3B -106.8(2)
B6B C1B B3B B8B -66.9(2)
B4B C1B B3B B8B 39.98(17)
B5B C1B B3B B8B 3.5(2)
B2B C1B B3B B8B -103.96(19)
B6B C1B B3B B7B -3.8(2)
B4B C1B B3B B7B 103.05(19)
B5B C1B B3B B7B 66.6(2)
B2B C1B B3B B7B -40.88(16)
B6B C1B B3B B4B -106.9(2)
B5B C1B B3B B4B -36.49(19)
B2B C1B B3B B4B -143.94(19)
B6B C1B B3B B2B 37.05(17)
B4B C1B B3B B2B 143.94(19)
B5B C1B B3B B2B 107.4(2)
O2B B2B B3B C1B 109.7(2)
B11B B2B B3B C1B -94.45(18)
B7B B2B B3B C1B -132.98(18)
B6B B2B B3B C1B -32.74(16)
O2B B2B B3B B8B -155.0(2)
C1B B2B B3B B8B 95.39(19)
B11B B2B B3B B8B 0.9(2)
B7B B2B B3B B8B -37.59(17)
B6B B2B B3B B8B 62.7(2)
O2B B2B B3B B7B -117.4(2)
C1B B2B B3B B7B 132.98(18)
B11B B2B B3B B7B 38.53(17)
B6B B2B B3B B7B 100.24(18)
O2B B2B B3B B4B 141.9(2)
C1B B2B B3B B4B 32.26(17)
B11B B2B B3B B4B -62.2(2)
B7B B2B B3B B4B -100.7(2)
B6B B2B B3B B4B -0.5(2)
B3B C1B B4B B8B -40.17(17)
B6B C1B B4B B8B 66.0(2)
B5B C1B B4B B8B 102.8(2)
B2B C1B B4B B8B -4.5(3)
B3B C1B B4B B9B -103.1(2)
B6B C1B B4B B9B 3.1(2)
B5B C1B B4B B9B 39.86(17)
B2B C1B B4B B9B -67.5(2)
B6B C1B B4B B3B 106.2(2)
B5B C1B B4B B3B 143.0(2)
B2B C1B B4B B3B 35.65(18)
B3B C1B B4B B5B -143.0(2)
B6B C1B B4B B5B -36.78(19)
B2B C1B B4B B5B -107.3(2)
B8B B3B B4B C1B -133.5(2)
B7B B3B B4B C1B -96.3(2)
B2B B3B B4B C1B -32.55(17)
C1B B3B B4B B8B 133.5(2)
B7B B3B B4B B8B 37.20(19)
B2B B3B B4B B8B 100.9(2)
C1B B3B B4B B9B 95.2(2)
B8B B3B B4B B9B -38.27(19)
B7B B3B B4B B9B -1.1(3)
B2B B3B B4B B9B 62.7(2)
C1B B3B B4B B5B 32.60(17)
B8B B3B B4B B5B -100.9(2)
B7B B3B B4B B5B -63.7(2)
B2B B3B B4B B5B 0.0(2)
B3B C1B B5B B9B -3.8(3)
B6B C1B B5B B9B 102.3(2)
B4B C1B B5B B9B -40.23(18)
B2B C1B B5B B9B 67.1(2)
B3B C1B B5B B10B -66.6(2)
B6B C1B B5B B10B 39.49(17)
B4B C1B B5B B10B -103.0(2)
B2B C1B B5B B10B 4.3(3)
B3B C1B B5B B6B -106.1(2)
B4B C1B B5B B6B -142.5(2)
B2B C1B B5B B6B -35.23(19)
B3B C1B B5B B4B 36.41(19)
B6B C1B B5B B4B 142.5(2)
B2B C1B B5B B4B 107.3(2)
B8B B4B B5B C1B -95.55(19)
B9B B4B B5B C1B -133.60(19)
B3B B4B B5B C1B -32.52(17)
C1B B4B B5B B9B 133.60(19)
B8B B4B B5B B9B 38.04(17)
B3B B4B B5B B9B 101.1(2)
C1B B4B B5B B10B 95.40(19)
B8B B4B B5B B10B -0.2(2)
B9B B4B B5B B10B -38.19(17)
B3B B4B B5B B10B 62.9(2)
C1B B4B B5B B6B 32.93(17)
B8B B4B B5B B6B -62.6(2)
B9B B4B B5B B6B -100.7(2)
B3B B4B B5B B6B 0.4(3)
B3B C1B B6B B10B 67.1(2)
B4B C1B B6B B10B -3.2(2)
B5B C1B B6B B10B -40.04(17)
B2B C1B B6B B10B 104.27(19)
B3B C1B B6B B11B 3.6(2)
B4B C1B B6B B11B -66.8(2)
B5B C1B B6B B11B -103.63(19)
B2B C1B B6B B11B 40.68(16)
B3B C1B B6B B5B 107.2(2)
B4B C1B B6B B5B 36.86(19)
B2B C1B B6B B5B 144.30(19)
B3B C1B B6B B2B -37.12(17)
B4B C1B B6B B2B -107.4(2)
B5B C1B B6B B2B -144.30(19)
B9B B5B B6B C1B -96.0(2)
B10B B5B B6B C1B -134.0(2)
B4B B5B B6B C1B -32.91(17)
C1B B5B B6B B10B 134.0(2)
B9B B5B B6B B10B 38.00(18)
B4B B5B B6B B10B 101.1(2)
C1B B5B B6B B11B 96.1(2)
B9B B5B B6B B11B 0.1(3)
B10B B5B B6B B11B -37.94(18)
B4B B5B B6B B11B 63.2(2)
C1B B5B B6B B2B 32.19(17)
B9B B5B B6B B2B -63.8(2)
B10B B5B B6B B2B -101.8(2)
B4B B5B B6B B2B -0.7(3)
O2B B2B B6B C1B -109.0(2)
B11B B2B B6B C1B 133.29(18)
B7B B2B B6B C1B 94.56(18)
B3B B2B B6B C1B 32.62(16)
O2B B2B B6B B10B 155.1(2)
C1B B2B B6B B10B -95.9(2)
B11B B2B B6B B10B 37.40(18)
B7B B2B B6B B10B -1.3(2)
B3B B2B B6B B10B -63.3(2)
O2B B2B B6B B11B 117.7(2)
C1B B2B B6B B11B -133.29(18)
B7B B2B B6B B11B -38.73(17)
B3B B2B B6B B11B -100.67(19)
O2B B2B B6B B5B -140.9(2)
C1B B2B B6B B5B -31.89(17)
B11B B2B B6B B5B 101.4(2)
B7B B2B B6B B5B 62.7(2)
B3B B2B B6B B5B 0.7(2)
C1B B3B B7B C12B -58.4(2)
B8B B3B B7B C12B 39.62(17)
B4B B3B B7B C12B 3.1(2)
B2B B3B B7B C12B -99.05(19)
C1B B3B B7B B2B 40.69(15)
B8B B3B B7B B2B 138.67(19)
B4B B3B B7B B2B 102.2(2)
C1B B3B B7B B8B -97.98(19)
B4B B3B B7B B8B -36.49(18)
B2B B3B B7B B8B -138.67(19)
C1B B3B B7B B11B 2.5(2)
B8B B3B B7B B11B 100.4(2)
B4B B3B B7B B11B 63.9(2)
B2B B3B B7B B11B -38.23(17)
O2B B2B B7B C12B -156.1(2)
C1B B2B B7B C12B 58.5(2)
B11B B2B B7B C12B -39.23(16)
B6B B2B B7B C12B -1.3(2)
B3B B2B B7B C12B 97.64(19)
O2B B2B B7B B3B 106.3(3)
C1B B2B B7B B3B -39.18(16)
B11B B2B B7B B3B -136.87(19)
B6B B2B B7B B3B -98.90(18)
O2B B2B B7B B8B 143.0(2)
C1B B2B B7B B8B -2.5(2)
B11B B2B B7B B8B -100.2(2)
B6B B2B B7B B8B -62.2(2)
B3B B2B B7B B8B 36.71(17)
O2B B2B B7B B11B -116.9(3)
C1B B2B B7B B11B 97.69(18)
B6B B2B B7B B11B 37.97(17)
B3B B2B B7B B11B 136.87(19)
C1B B4B B8B C12B -58.7(2)
B9B B4B B8B C12B 39.52(16)
B3B B4B B8B C12B -98.18(19)
B5B B4B B8B C12B 2.2(2)
C1B B4B B8B B3B 39.47(17)
B9B B4B B8B B3B 137.7(2)
B5B B4B B8B B3B 100.4(2)
C1B B4B B8B B7B 2.6(2)
B9B B4B B8B B7B 100.8(2)
B3B B4B B8B B7B -36.91(18)
B5B B4B B8B B7B 63.5(2)
C1B B4B B8B B9B -98.2(2)
B3B B4B B8B B9B -137.7(2)
B5B B4B B8B B9B -37.30(17)
C1B B3B B8B C12B 59.5(2)
B7B B3B B8B C12B -39.83(17)
B4B B3B B8B C12B 99.2(2)
B2B B3B B8B C12B -2.7(2)
C1B B3B B8B B4B -39.72(17)
B7B B3B B8B B4B -139.0(2)
B2B B3B B8B B4B -101.9(2)
C1B B3B B8B B7B 99.30(19)
B4B B3B B8B B7B 139.0(2)
B2B B3B B8B B7B 37.15(17)
C1B B3B B8B B9B -1.6(2)
B7B B3B B8B B9B -100.9(2)
B4B B3B B8B B9B 38.08(18)
B2B B3B B8B B9B -63.8(2)
B3B B7B B8B C12B 133.2(2)
B2B B7B B8B C12B 95.79(19)
B11B B7B B8B C12B 32.81(17)
C12B B7B B8B B4B -95.8(2)
B3B B7B B8B B4B 37.41(18)
B2B B7B B8B B4B 0.0(3)
B11B B7B B8B B4B -63.0(2)
C12B B7B B8B B3B -133.2(2)
B2B B7B B8B B3B -37.44(18)
B11B B7B B8B B3B -100.4(2)
C12B B7B B8B B9B -31.83(17)
B3B B7B B8B B9B 101.4(2)
B2B B7B B8B B9B 64.0(2)
B11B B7B B8B B9B 1.0(2)
C1B B5B B9B C12B -58.3(2)
B10B B5B B9B C12B 39.87(17)
B6B B5B B9B C12B 2.6(2)
B4B B5B B9B C12B -97.8(2)
C1B B5B B9B B4B 39.48(17)
B10B B5B B9B B4B 137.67(19)
B6B B5B B9B B4B 100.4(2)
C1B B5B B9B B10B -98.19(19)
B6B B5B B9B B10B -37.30(17)
B4B B5B B9B B10B -137.67(19)
C1B B5B B9B B8B 2.5(2)
B10B B5B B9B B8B 100.6(2)
B6B B5B B9B B8B 63.3(2)
B4B B5B B9B B8B -37.03(18)
C1B B4B B9B C12B 59.3(2)
B8B B4B B9B C12B -39.17(17)
B3B B4B B9B C12B -1.5(2)
B5B B4B B9B C12B 98.7(2)
C1B B4B B9B B5B -39.47(17)
B8B B4B B9B B5B -137.89(19)
B3B B4B B9B B5B -100.2(2)
C1B B4B B9B B10B -1.7(2)
B8B B4B B9B B10B -100.1(2)
B3B B4B B9B B10B -62.4(2)
B5B B4B B9B B10B 37.80(18)
C1B B4B B9B B8B 98.43(19)
B3B B4B B9B B8B 37.71(18)
B5B B4B B9B B8B 137.89(19)
B4B B8B B9B C12B 133.81(19)
B3B B8B B9B C12B 95.4(2)
B7B B8B B9B C12B 31.82(17)
C12B B8B B9B B5B -95.9(2)
B4B B8B B9B B5B 37.92(18)
B3B B8B B9B B5B -0.5(3)
B7B B8B B9B B5B -64.1(2)
C12B B8B B9B B4B -133.81(19)
B3B B8B B9B B4B -38.45(18)
B7B B8B B9B B4B -102.0(2)
C12B B8B B9B B10B -32.78(17)
B4B B8B B9B B10B 101.0(2)
B3B B8B B9B B10B 62.6(2)
B7B B8B B9B B10B -1.0(2)
C1B B6B B10B C12B -59.0(2)
B11B B6B B10B C12B 40.15(17)
B5B B6B B10B C12B -98.4(2)
B2B B6B B10B C12B 3.3(2)
C1B B6B B10B B5B 39.38(17)
B11B B6B B10B B5B 138.5(2)
B2B B6B B10B B5B 101.7(2)
C1B B6B B10B B9B 1.9(2)
B11B B6B B10B B9B 101.0(2)
B5B B6B B10B B9B -37.53(18)
B2B B6B B10B B9B 64.2(2)
C1B B6B B10B B11B -99.13(19)
B5B B6B B10B B11B -138.5(2)
B2B B6B B10B B11B -36.84(18)
C1B B5B B10B C12B 58.9(2)
B9B B5B B10B C12B -39.78(16)
B6B B5B B10B C12B 97.97(19)
B4B B5B B10B C12B -2.0(2)
C1B B5B B10B B6B -39.12(17)
B9B B5B B10B B6B -137.7(2)
B4B B5B B10B B6B -99.9(2)
C1B B5B B10B B9B 98.6(2)
B6B B5B B10B B9B 137.7(2)
B4B B5B B10B B9B 37.81(18)
C1B B5B B10B B11B -2.2(2)
B9B B5B B10B B11B -100.8(2)
B6B B5B B10B B11B 36.96(18)
B4B B5B B10B B11B -63.0(2)
B5B B9B B10B C12B 133.19(19)
B4B B9B B10B C12B 94.9(2)
B8B B9B B10B C12B 32.70(17)
C12B B9B B10B B6B -95.02(19)
B5B B9B B10B B6B 38.16(17)
B4B B9B B10B B6B -0.1(3)
B8B B9B B10B B6B -62.3(2)
C12B B9B B10B B5B -133.19(19)
B4B B9B B10B B5B -38.28(18)
B8B B9B B10B B5B -100.5(2)
C12B B9B B10B B11B -32.12(17)
B5B B9B B10B B11B 101.1(2)
B4B B9B B10B B11B 62.8(2)
B8B B9B B10B B11B 0.6(2)
C1B B6B B11B C12B 58.8(2)
B10B B6B B11B C12B -40.02(17)
B5B B6B B11B C12B -2.7(2)
B2B B6B B11B C12B 99.22(19)
C1B B6B B11B B2B -40.43(16)
B10B B6B B11B B2B -139.2(2)
B5B B6B B11B B2B -101.9(2)
C1B B6B B11B B10B 98.81(19)
B5B B6B B11B B10B 37.36(18)
B2B B6B B11B B10B 139.2(2)
C1B B6B B11B B7B -1.7(2)
B10B B6B B11B B7B -100.5(2)
B5B B6B B11B B7B -63.2(2)
B2B B6B B11B B7B 38.71(17)
O2B B2B B11B C12B 154.7(2)
C1B B2B B11B C12B -58.3(2)
B7B B2B B11B C12B 39.10(16)
B6B B2B B11B C12B -97.42(19)
B3B B2B B11B C12B 1.2(2)
O2B B2B B11B B6B -107.9(3)
C1B B2B B11B B6B 39.12(16)
B7B B2B B11B B6B 136.52(19)
B3B B2B B11B B6B 98.61(18)
O2B B2B B11B B10B -144.3(2)
C1B B2B B11B B10B 2.7(2)
B7B B2B B11B B10B 100.1(2)
B6B B2B B11B B10B -36.40(18)
B3B B2B B11B B10B 62.2(2)
O2B B2B B11B B7B 115.6(3)
C1B B2B B11B B7B -97.40(18)
B6B B2B B11B B7B -136.52(19)
B3B B2B B11B B7B -37.91(17)
B6B B10B B11B C12B 132.7(2)
B5B B10B B11B C12B 95.1(2)
B9B B10B B11B C12B 32.09(17)
C12B B10B B11B B6B -132.7(2)
B5B B10B B11B B6B -37.59(19)
B9B B10B B11B B6B -100.6(2)
C12B B10B B11B B2B -95.5(2)
B6B B10B B11B B2B 37.19(18)
B5B B10B B11B B2B -0.4(3)
B9B B10B B11B B2B -63.4(2)
C12B B10B B11B B7B -32.07(17)
B6B B10B B11B B7B 100.6(2)
B5B B10B B11B B7B 63.0(2)
B9B B10B B11B B7B 0.0(3)
B3B B7B B11B C12B -95.23(19)
B2B B7B B11B C12B -134.05(18)
B8B B7B B11B C12B -32.75(17)
C12B B7B B11B B6B 94.76(19)
B3B B7B B11B B6B -0.5(2)
B2B B7B B11B B6B -39.29(17)
B8B B7B B11B B6B 62.0(2)
C12B B7B B11B B2B 134.05(18)
B3B B7B B11B B2B 38.83(17)
B8B B7B B11B B2B 101.31(19)
C12B B7B B11B B10B 32.13(17)
B3B B7B B11B B10B -63.1(2)
B2B B7B B11B B10B -101.9(2)
B8B B7B B11B B10B -0.6(3)
B4B B8B C12B B7B 103.75(19)
B3B B8B C12B B7B 40.51(17)
B9B B8B C12B B7B 144.10(19)
B4B B8B C12B B9B -40.35(17)
B3B B8B C12B B9B -103.6(2)
B7B B8B C12B B9B -144.10(19)
B4B B8B C12B B10B -3.8(2)
B3B B8B C12B B10B -67.0(2)
B7B B8B C12B B10B -107.5(2)
B9B B8B C12B B10B 36.56(18)
B4B B8B C12B B11B 67.0(2)
B3B B8B C12B B11B 3.7(3)
B7B B8B C12B B11B -36.80(19)
B9B B8B C12B B11B 107.3(2)
B3B B7B C12B B8B -40.06(17)
B2B B7B C12B B8B -102.99(19)
B11B B7B C12B B8B -142.7(2)
B3B B7B C12B B9B -4.4(3)
B2B B7B C12B B9B -67.4(2)
B8B B7B C12B B9B 35.6(2)
B11B B7B C12B B9B -107.1(2)
B3B B7B C12B B10B 66.6(2)
B2B B7B C12B B10B 3.7(3)
B8B B7B C12B B10B 106.7(2)
B11B B7B C12B B10B -36.08(19)
B3B B7B C12B B11B 102.7(2)
B2B B7B C12B B11B 39.76(17)
B8B B7B C12B B11B 142.7(2)
B5B B9B C12B B8B 102.3(2)
B4B B9B C12B B8B 39.43(17)
B10B B9B C12B B8B 142.80(19)
B5B B9B C12B B7B 66.7(2)
B4B B9B C12B B7B 3.8(3)
B10B B9B C12B B7B 107.2(2)
B8B B9B C12B B7B -35.63(19)
B5B B9B C12B B10B -40.51(17)
B4B B9B C12B B10B -103.4(2)
B8B B9B C12B B10B -142.80(19)
B5B B9B C12B B11B -4.7(3)
B4B B9B C12B B11B -67.5(2)
B10B B9B C12B B11B 35.84(19)
B8B B9B C12B B11B -107.0(2)
B6B B10B C12B B8B 66.5(2)
B5B B10B C12B B8B 3.7(2)
B9B B10B C12B B8B -36.62(18)
B11B B10B C12B B8B 107.1(2)
B6B B10B C12B B7B -4.5(3)
B5B B10B C12B B7B -67.3(2)
B9B B10B C12B B7B -107.6(2)
B11B B10B C12B B7B 36.15(19)
B6B B10B C12B B9B 103.1(2)
B5B B10B C12B B9B 40.28(17)
B11B B10B C12B B9B 143.72(19)
B6B B10B C12B B11B -40.61(17)
B5B B10B C12B B11B -103.44(19)
B9B B10B C12B B11B -143.72(19)
B6B B11B C12B B8B -66.3(2)
B2B B11B C12B B8B -3.1(2)
B10B B11B C12B B8B -106.8(2)
B7B B11B C12B B8B 36.75(19)
B6B B11B C12B B7B -103.0(2)
B2B B11B C12B B7B -39.90(17)
B10B B11B C12B B7B -143.5(2)
B6B B11B C12B B9B 4.7(3)
B2B B11B C12B B9B 67.8(2)
B10B B11B C12B B9B -35.81(19)
B7B B11B C12B B9B 107.7(2)
B6B B11B C12B B10B 40.48(17)
B2B B11B C12B B10B 103.62(19)
B7B B11B C12B B10B 143.5(2)
B3C C1C B2C O2C -111.5(2)
B4C C1C B2C O2C -147.2(2)
B5C C1C B2C O2C 141.6(2)
B6C C1C B2C O2C 105.9(2)
B3C C1C B2C B7C 40.58(17)
B4C C1C B2C B7C 4.9(2)
B5C C1C B2C B7C -66.3(2)
B6C C1C B2C B7C -102.02(19)
B3C C1C B2C B11C 102.60(19)
B4C C1C B2C B11C 66.9(2)
B5C C1C B2C B11C -4.3(2)
B6C C1C B2C B11C -40.00(16)
B4C C1C B2C B3C -35.70(19)
B5C C1C B2C B3C -106.9(2)
B6C C1C B2C B3C -142.60(19)
B3C C1C B2C B6C 142.60(19)
B4C C1C B2C B6C 106.9(2)
B5C C1C B2C B6C 35.74(18)
B4C C1C B3C B8C 39.84(17)
B5C C1C B3C B8C 3.7(2)
B6C C1C B3C B8C -67.4(2)
B2C C1C B3C B8C -104.11(19)
B4C C1C B3C B7C 102.6(2)
B5C C1C B3C B7C 66.5(2)
B6C C1C B3C B7C -4.6(2)
B2C C1C B3C B7C -41.34(17)
B5C C1C B3C B4C -36.12(19)
B6C C1C B3C B4C -107.2(2)
B2C C1C B3C B4C -143.9(2)
B4C C1C B3C B2C 143.9(2)
B5C C1C B3C B2C 107.8(2)
B6C C1C B3C B2C 36.72(18)
O2C B2C B3C C1C 109.2(2)
B7C B2C B3C C1C -132.34(19)
B11C B2C B3C C1C -94.01(19)
B6C B2C B3C C1C -32.32(17)
O2C B2C B3C B8C -155.4(2)
C1C B2C B3C B8C 95.38(19)
B7C B2C B3C B8C -36.96(17)
B11C B2C B3C B8C 1.4(2)
B6C B2C B3C B8C 63.1(2)
O2C B2C B3C B7C -118.4(2)
C1C B2C B3C B7C 132.34(19)
B11C B2C B3C B7C 38.33(17)
B6C B2C B3C B7C 100.02(19)
O2C B2C B3C B4C 141.4(2)
C1C B2C B3C B4C 32.11(17)
B7C B2C B3C B4C -100.2(2)
B11C B2C B3C B4C -61.9(2)
B6C B2C B3C B4C -0.2(2)
B3C C1C B4C B8C -40.08(17)
B5C C1C B4C B8C 103.3(2)
B6C C1C B4C B8C 66.5(2)
B2C C1C B4C B8C -4.5(3)
B3C C1C B4C B9C -103.1(2)
B5C C1C B4C B9C 40.28(17)
B6C C1C B4C B9C 3.4(2)
B2C C1C B4C B9C -67.6(2)
B5C C1C B4C B3C 143.4(2)
B6C C1C B4C B3C 106.5(2)
B2C C1C B4C B3C 35.58(19)
B3C C1C B4C B5C -143.4(2)
B6C C1C B4C B5C -36.87(18)
B2C C1C B4C B5C -107.8(2)
B8C B3C B4C C1C -133.8(2)
B7C B3C B4C C1C -96.17(19)
B2C B3C B4C C1C -32.54(17)
C1C B3C B4C B8C 133.8(2)
B7C B3C B4C B8C 37.58(17)
B2C B3C B4C B8C 101.2(2)
C1C B3C B4C B9C 95.7(2)
B8C B3C B4C B9C -38.09(18)
B7C B3C B4C B9C -0.5(2)
B2C B3C B4C B9C 63.1(2)
C1C B3C B4C B5C 32.35(18)
B8C B3C B4C B5C -101.4(2)
B7C B3C B4C B5C -63.8(2)
B2C B3C B4C B5C -0.2(3)
B3C C1C B5C B10C -66.7(2)
B4C C1C B5C B10C -102.9(2)
B6C C1C B5C B10C 39.86(17)
B2C C1C B5C B10C 4.2(2)
B3C C1C B5C B9C -4.0(2)
B4C C1C B5C B9C -40.13(17)
B6C C1C B5C B9C 102.58(19)
B2C C1C B5C B9C 66.9(2)
B3C C1C B5C B4C 36.18(19)
B6C C1C B5C B4C 142.72(19)
B2C C1C B5C B4C 107.1(2)
B3C C1C B5C B6C -106.5(2)
B4C C1C B5C B6C -142.72(19)
B2C C1C B5C B6C -35.64(18)
B8C B4C B5C C1C -95.6(2)
B9C B4C B5C C1C -133.52(19)
B3C B4C B5C C1C -32.25(17)
C1C B4C B5C B10C 95.36(19)
B8C B4C B5C B10C -0.2(2)
B9C B4C B5C B10C -38.16(18)
B3C B4C B5C B10C 63.1(2)
C1C B4C B5C B9C 133.52(19)
B8C B4C B5C B9C 37.93(18)
B3C B4C B5C B9C 101.3(2)
C1C B4C B5C B6C 32.76(17)
B8C B4C B5C B6C -62.8(2)
B9C B4C B5C B6C -100.8(2)
B3C B4C B5C B6C 0.5(3)
B3C C1C B6C B11C 4.4(2)
B4C C1C B6C B11C -66.4(2)
B5C C1C B6C B11C -103.14(19)
B2C C1C B6C B11C 41.01(16)
B3C C1C B6C B10C 67.5(2)
B4C C1C B6C B10C -3.3(2)
B5C C1C B6C B10C -40.01(16)
B2C C1C B6C B10C 104.14(18)
B3C C1C B6C B5C 107.5(2)
B4C C1C B6C B5C 36.73(19)
B2C C1C B6C B5C 144.15(19)
B3C C1C B6C B2C -36.63(18)
B4C C1C B6C B2C -107.4(2)
B5C C1C B6C B2C -144.15(19)
B10C B5C B6C C1C -133.60(19)
B9C B5C B6C C1C -95.68(19)
B4C B5C B6C C1C -32.76(17)
C1C B5C B6C B11C 95.82(19)
B10C B5C B6C B11C -37.78(17)
B9C B5C B6C B11C 0.1(2)
B4C B5C B6C B11C 63.1(2)
C1C B5C B6C B10C 133.60(19)
B9C B5C B6C B10C 37.92(18)
B4C B5C B6C B10C 100.8(2)
C1C B5C B6C B2C 32.11(17)
B10C B5C B6C B2C -101.5(2)
B9C B5C B6C B2C -63.6(2)
B4C B5C B6C B2C -0.7(3)
O2C B2C B6C C1C -111.4(2)
B7C B2C B6C C1C 94.34(19)
B11C B2C B6C C1C 132.80(19)
B3C B2C B6C C1C 32.26(17)
O2C B2C B6C B11C 115.8(2)
C1C B2C B6C B11C -132.80(19)
B7C B2C B6C B11C -38.46(17)
B3C B2C B6C B11C -100.54(19)
O2C B2C B6C B10C 153.5(2)
C1C B2C B6C B10C -95.08(19)
B7C B2C B6C B10C -0.7(2)
B11C B2C B6C B10C 37.72(18)
B3C B2C B6C B10C -62.8(2)
O2C B2C B6C B5C -143.1(2)
C1C B2C B6C B5C -31.73(17)
B7C B2C B6C B5C 62.6(2)
B11C B2C B6C B5C 101.1(2)
B3C B2C B6C B5C 0.5(2)
C1C B3C B7C C12C -58.1(2)
B8C B3C B7C C12C 39.97(16)
B4C B3C B7C C12C 2.9(2)
B2C B3C B7C C12C -99.32(18)
C1C B3C B7C B2C 41.19(16)
B8C B3C B7C B2C 139.29(19)
B4C B3C B7C B2C 102.26(19)
C1C B3C B7C B8C -98.11(19)
B4C B3C B7C B8C -37.03(17)
B2C B3C B7C B8C -139.29(19)
C1C B3C B7C B11C 2.9(2)
B8C B3C B7C B11C 101.0(2)
B4C B3C B7C B11C 63.9(2)
B2C B3C B7C B11C -38.34(16)
O2C B2C B7C C12C -152.2(2)
C1C B2C B7C C12C 58.3(2)
B11C B2C B7C C12C -39.07(16)
B3C B2C B7C C12C 97.98(19)
B6C B2C B7C C12C -1.3(2)
O2C B2C B7C B3C 109.8(3)
C1C B2C B7C B3C -39.68(16)
B11C B2C B7C B3C -137.04(18)
B6C B2C B7C B3C -99.31(19)
O2C B2C B7C B8C 146.3(2)
C1C B2C B7C B8C -3.2(2)
B11C B2C B7C B8C -100.5(2)
B3C B2C B7C B8C 36.51(17)
B6C B2C B7C B8C -62.8(2)
O2C B2C B7C B11C -113.2(3)
C1C B2C B7C B11C 97.36(18)
B3C B2C B7C B11C 137.04(18)
B6C B2C B7C B11C 37.73(16)
C1C B4C B8C C12C -58.7(2)
B9C B4C B8C C12C 39.88(17)
B3C B4C B8C C12C -98.09(18)
B5C B4C B8C C12C 2.4(2)
C1C B4C B8C B3C 39.35(17)
B9C B4C B8C B3C 137.97(19)
B5C B4C B8C B3C 100.5(2)
C1C B4C B8C B7C 2.1(2)
B9C B4C B8C B7C 100.7(2)
B3C B4C B8C B7C -37.26(17)
B5C B4C B8C B7C 63.3(2)
C1C B4C B8C B9C -98.6(2)
B3C B4C B8C B9C -137.97(19)
B5C B4C B8C B9C -37.43(17)
C1C B3C B8C C12C 59.2(2)
B7C B3C B8C C12C -39.73(16)
B4C B3C B8C C12C 98.58(19)
B2C B3C B8C C12C -3.1(2)
C1C B3C B8C B4C -39.39(17)
B7C B3C B8C B4C -138.31(19)
B2C B3C B8C B4C -101.65(19)
C1C B3C B8C B7C 98.92(18)
B4C B3C B8C B7C 138.31(19)
B2C B3C B8C B7C 36.66(17)
C1C B3C B8C B9C -1.9(2)
B7C B3C B8C B9C -100.8(2)
B4C B3C B8C B9C 37.54(18)
B2C B3C B8C B9C -64.1(2)
B3C B7C B8C C12C 133.14(19)
B2C B7C B8C C12C 96.14(19)
B11C B7C B8C C12C 32.52(18)
C12C B7C B8C B4C -95.4(2)
B3C B7C B8C B4C 37.75(18)
B2C B7C B8C B4C 0.7(3)
B11C B7C B8C B4C -62.9(2)
C12C B7C B8C B3C -133.14(19)
B2C B7C B8C B3C -37.00(18)
B11C B7C B8C B3C -100.6(2)
C12C B7C B8C B9C -32.10(17)
B3C B7C B8C B9C 101.0(2)
B2C B7C B8C B9C 64.0(2)
B11C B7C B8C B9C 0.4(3)
C1C B4C B9C C12C 58.8(2)
B8C B4C B9C C12C -39.72(17)
B3C B4C B9C C12C -2.1(2)
B5C B4C B9C C12C 98.46(19)
C1C B4C B9C B5C -39.69(16)
B8C B4C B9C B5C -138.18(19)
B3C B4C B9C B5C -100.6(2)
C1C B4C B9C B8C 98.50(19)
B3C B4C B9C B8C 37.59(17)
B5C B4C B9C B8C 138.18(19)
C1C B4C B9C B10C -2.0(2)
B8C B4C B9C B10C -100.5(2)
B3C B4C B9C B10C -62.9(2)
B5C B4C B9C B10C 37.66(17)
C1C B5C B9C C12C -58.5(2)
B10C B5C B9C C12C 39.67(17)
B4C B5C B9C C12C -97.96(19)
B6C B5C B9C C12C 2.4(2)
C1C B5C B9C B4C 39.51(17)
B10C B5C B9C B4C 137.63(19)
B6C B5C B9C B4C 100.3(2)
C1C B5C B9C B8C 2.4(2)
B10C B5C B9C B8C 100.6(2)
B4C B5C B9C B8C -37.07(17)
B6C B5C B9C B8C 63.3(2)
C1C B5C B9C B10C -98.12(18)
B4C B5C B9C B10C -137.63(19)
B6C B5C B9C B10C -37.29(17)
B4C B8C B9C C12C 133.2(2)
B3C B8C B9C C12C 95.21(19)
B7C B8C B9C C12C 31.99(17)
C12C B8C B9C B4C -133.2(2)
B3C B8C B9C B4C -38.01(18)
B7C B8C B9C B4C -101.2(2)
C12C B8C B9C B5C -95.59(19)
B4C B8C B9C B5C 37.62(18)
B3C B8C B9C B5C -0.4(2)
B7C B8C B9C B5C -63.6(2)
C12C B8C B9C B10C -32.59(17)
B4C B8C B9C B10C 100.6(2)
B3C B8C B9C B10C 62.6(2)
B7C B8C B9C B10C -0.6(2)
C1C B6C B10C C12C -59.3(2)
B11C B6C B10C C12C 39.76(16)
B5C B6C B10C C12C -98.65(19)
B2C B6C B10C C12C 2.5(2)
C1C B6C B10C B5C 39.34(16)
B11C B6C B10C B5C 138.41(19)
B2C B6C B10C B5C 101.1(2)
C1C B6C B10C B9C 1.7(2)
B11C B6C B10C B9C 100.79(19)
B5C B6C B10C B9C -37.61(17)
B2C B6C B10C B9C 63.5(2)
C1C B6C B10C B11C -99.07(18)
B5C B6C B10C B11C -138.41(19)
B2C B6C B10C B11C -37.27(17)
C1C B5C B10C C12C 58.7(2)
B9C B5C B10C C12C -39.77(17)
B4C B5C B10C C12C -2.1(2)
B6C B5C B10C C12C 98.10(19)
C1C B5C B10C B6C -39.41(16)
B9C B5C B10C B6C -137.87(19)
B4C B5C B10C B6C -100.19(19)
C1C B5C B10C B9C 98.46(19)
B4C B5C B10C B9C 37.68(17)
B6C B5C B10C B9C 137.87(19)
C1C B5C B10C B11C -2.3(2)
B9C B5C B10C B11C -100.75(19)
B4C B5C B10C B11C -63.1(2)
B6C B5C B10C B11C 37.11(17)
B4C B9C B10C C12C 95.3(2)
B5C B9C B10C C12C 133.34(19)
B8C B9C B10C C12C 32.60(17)
C12C B9C B10C B6C -95.07(19)
B4C B9C B10C B6C 0.2(2)
B5C B9C B10C B6C 38.27(17)
B8C B9C B10C B6C -62.5(2)
C12C B9C B10C B5C -133.34(19)
B4C B9C B10C B5C -38.09(18)
B8C B9C B10C B5C -100.7(2)
C12C B9C B10C B11C -32.04(18)
B4C B9C B10C B11C 63.2(2)
B5C B9C B10C B11C 101.3(2)
B8C B9C B10C B11C 0.6(3)
C1C B6C B11C C12C 58.3(2)
B10C B6C B11C C12C -39.74(17)
B5C B6C B11C C12C -2.6(2)
B2C B6C B11C C12C 98.87(19)
C1C B6C B11C B2C -40.61(16)
B10C B6C B11C B2C -138.61(19)
B5C B6C B11C B2C -101.5(2)
C1C B6C B11C B10C 98.00(18)
B5C B6C B11C B10C 37.14(17)
B2C B6C B11C B10C 138.61(19)
C1C B6C B11C B7C -2.2(2)
B10C B6C B11C B7C -100.2(2)
B5C B6C B11C B7C -63.1(2)
B2C B6C B11C B7C 38.39(17)
O2C B2C B11C C12C 157.1(2)
C1C B2C B11C C12C -58.6(2)
B7C B2C B11C C12C 38.75(16)
B3C B2C B11C C12C 0.9(2)
B6C B2C B11C C12C -98.00(18)
O2C B2C B11C B6C -104.9(2)
C1C B2C B11C B6C 39.42(16)
B7C B2C B11C B6C 136.75(18)
B3C B2C B11C B6C 98.93(18)
O2C B2C B11C B10C -141.9(2)
C1C B2C B11C B10C 2.4(2)
B7C B2C B11C B10C 99.76(19)
B3C B2C B11C B10C 61.9(2)
B6C B2C B11C B10C -36.99(17)
O2C B2C B11C B7C 118.3(2)
C1C B2C B11C B7C -97.33(18)
B3C B2C B11C B7C -37.81(16)
B6C B2C B11C B7C -136.75(18)
B6C B10C B11C C12C 133.18(19)
B5C B10C B11C C12C 95.3(2)
B9C B10C B11C C12C 32.09(17)
C12C B10C B11C B6C -133.18(19)
B5C B10C B11C B6C -37.84(17)
B9C B10C B11C B6C -101.1(2)
C12C B10C B11C B2C -95.5(2)
B6C B10C B11C B2C 37.72(17)
B5C B10C B11C B2C -0.1(2)
B9C B10C B11C B2C -63.4(2)
C12C B10C B11C B7C -32.39(17)
B6C B10C B11C B7C 100.8(2)
B5C B10C B11C B7C 62.9(2)
B9C B10C B11C B7C -0.3(3)
B3C B7C B11C C12C -95.68(19)
B2C B7C B11C C12C -134.39(19)
B8C B7C B11C C12C -32.58(17)
C12C B7C B11C B6C 95.29(19)
B3C B7C B11C B6C -0.4(2)
B2C B7C B11C B6C -39.10(17)
B8C B7C B11C B6C 62.7(2)
C12C B7C B11C B2C 134.39(19)
B3C B7C B11C B2C 38.71(17)
B8C B7C B11C B2C 101.8(2)
C12C B7C B11C B10C 32.51(17)
B3C B7C B11C B10C -63.2(2)
B2C B7C B11C B10C -101.9(2)
B8C B7C B11C B10C -0.1(3)
B3C B7C C12C B10C 66.2(2)
B2C B7C C12C B10C 3.2(2)
B8C B7C C12C B10C 106.6(2)
B11C B7C C12C B10C -36.57(19)
B3C B7C C12C B8C -40.46(16)
B2C B7C C12C B8C -103.44(19)
B11C B7C C12C B8C -143.21(19)
B3C B7C C12C B11C 102.75(19)
B2C B7C C12C B11C 39.77(17)
B8C B7C C12C B11C 143.21(19)
B3C B7C C12C B9C -4.7(2)
B2C B7C C12C B9C -67.7(2)
B8C B7C C12C B9C 35.77(19)
B11C B7C C12C B9C -107.4(2)
B6C B10C C12C B7C -3.6(2)
B5C B10C C12C B7C -66.8(2)
B9C B10C C12C B7C -107.1(2)
B11C B10C C12C B7C 36.66(19)
B6C B10C C12C B8C 67.1(2)
B5C B10C C12C B8C 4.0(2)
B9C B10C C12C B8C -36.35(19)
B11C B10C C12C B8C 107.4(2)
B6C B10C C12C B11C -40.28(17)
B5C B10C C12C B11C -103.5(2)
B9C B10C C12C B11C -143.8(2)
B6C B10C C12C B9C 103.5(2)
B5C B10C C12C B9C 40.31(17)
B11C B10C C12C B9C 143.8(2)
B4C B8C C12C B7C 103.27(19)
B3C B8C C12C B7C 40.43(16)
B9C B8C C12C B7C 143.73(19)
B4C B8C C12C B10C -4.1(2)
B3C B8C C12C B10C -66.9(2)
B7C B8C C12C B10C -107.4(2)
B9C B8C C12C B10C 36.36(19)
B4C B8C C12C B11C 66.8(2)
B3C B8C C12C B11C 4.0(2)
B7C B8C C12C B11C -36.46(18)
B9C B8C C12C B11C 107.3(2)
B4C B8C C12C B9C -40.46(17)
B3C B8C C12C B9C -103.30(19)
B7C B8C C12C B9C -143.73(19)
B6C B11C C12C B7C -102.72(19)
B2C B11C C12C B7C -39.48(16)
B10C B11C C12C B7C -143.0(2)
B6C B11C C12C B10C 40.29(17)
B2C B11C C12C B10C 103.53(19)
B7C B11C C12C B10C 143.0(2)
B6C B11C C12C B8C -66.4(2)
B2C B11C C12C B8C -3.2(2)
B10C B11C C12C B8C -106.7(2)
B7C B11C C12C B8C 36.33(19)
B6C B11C C12C B9C 4.5(3)
B2C B11C C12C B9C 67.7(2)
B10C B11C C12C B9C -35.81(19)
B7C B11C C12C B9C 107.2(2)
B4C B9C C12C B7C 4.4(3)
B5C B9C C12C B7C 66.9(2)
B8C B9C C12C B7C -35.79(18)
B10C B9C C12C B7C 107.2(2)
B4C B9C C12C B10C -102.8(2)
B5C B9C C12C B10C -40.27(17)
B8C B9C C12C B10C -143.0(2)
B4C B9C C12C B8C 40.16(18)
B5C B9C C12C B8C 102.7(2)
B10C B9C C12C B8C 143.0(2)
B4C B9C C12C B11C -67.0(2)
B5C B9C C12C B11C -4.4(3)
B8C B9C C12C B11C -107.1(2)
B10C B9C C12C B11C 35.86(19)
B6D C1D B2D O2D 110.8(2)
B4D C1D B2D O2D -142.8(2)
B5D C1D B2D O2D 146.5(2)
B3D C1D B2D O2D -107.1(2)
B6D C1D B2D B7D -101.44(19)
B4D C1D B2D B7D 4.9(2)
B5D C1D B2D B7D -65.7(2)
B3D C1D B2D B7D 40.68(17)
B6D C1D B2D B11D -39.07(17)
B4D C1D B2D B11D 67.3(2)
B5D C1D B2D B11D -3.4(2)
B3D C1D B2D B11D 103.05(19)
B6D C1D B2D B3D -142.12(19)
B4D C1D B2D B3D -35.79(19)
B5D C1D B2D B3D -106.4(2)
B4D C1D B2D B6D 106.3(2)
B5D C1D B2D B6D 35.70(18)
B3D C1D B2D B6D 142.12(19)
B6D C1D B3D B8D -66.7(2)
B4D C1D B3D B8D 39.71(17)
B5D C1D B3D B8D 3.6(2)
B2D C1D B3D B8D -103.68(19)
B6D C1D B3D B7D -4.0(2)
B4D C1D B3D B7D 102.38(19)
B5D C1D B3D B7D 66.3(2)
B2D C1D B3D B7D -41.01(16)
B6D C1D B3D B4D -106.4(2)
B5D C1D B3D B4D -36.09(19)
B2D C1D B3D B4D -143.4(2)
B6D C1D B3D B2D 37.02(18)
B4D C1D B3D B2D 143.4(2)
B5D C1D B3D B2D 107.3(2)
O2D B2D B3D C1D 110.9(2)
B7D B2D B3D C1D -132.49(19)
B11D B2D B3D C1D -94.16(19)
B6D B2D B3D C1D -32.55(17)
O2D B2D B3D B8D -153.81(19)
C1D B2D B3D B8D 95.31(19)
B7D B2D B3D B8D -37.18(17)
B11D B2D B3D B8D 1.1(2)
B6D B2D B3D B8D 62.8(2)
O2D B2D B3D B7D -116.6(2)
C1D B2D B3D B7D 132.49(19)
B11D B2D B3D B7D 38.33(17)
B6D B2D B3D B7D 99.94(19)
O2D B2D B3D B4D 143.4(2)
C1D B2D B3D B4D 32.49(17)
B7D B2D B3D B4D -100.0(2)
B11D B2D B3D B4D -61.7(2)
B6D B2D B3D B4D -0.1(2)
B6D C1D B4D B8D 66.1(2)
B5D C1D B4D B8D 103.2(2)
B3D C1D B4D B8D -40.06(18)
B2D C1D B4D B8D -4.4(3)
B6D C1D B4D B9D 3.0(2)
B5D C1D B4D B9D 40.12(17)
B3D C1D B4D B9D -103.2(2)
B2D C1D B4D B9D -67.5(2)
B6D C1D B4D B3D 106.1(2)
B5D C1D B4D B3D 143.3(2)
B2D C1D B4D B3D 35.67(19)
B6D C1D B4D B5D -37.17(18)
B3D C1D B4D B5D -143.3(2)
B2D C1D B4D B5D -107.6(2)
B8D B3D B4D C1D -133.70(19)
B7D B3D B4D C1D -96.04(19)
B2D B3D B4D C1D -32.90(17)
C1D B3D B4D B8D 133.70(19)
B7D B3D B4D B8D 37.66(17)
B2D B3D B4D B8D 100.8(2)
C1D B3D B4D B9D 95.7(2)
B8D B3D B4D B9D -38.01(18)
B7D B3D B4D B9D -0.3(2)
B2D B3D B4D B9D 62.8(2)
C1D B3D B4D B5D 32.55(18)
B8D B3D B4D B5D -101.1(2)
B7D B3D B4D B5D -63.5(2)
B2D B3D B4D B5D -0.3(3)
B6D C1D B5D B9D 102.06(19)
B4D C1D B5D B9D -39.89(17)
B3D C1D B5D B9D -3.9(2)
B2D C1D B5D B9D 66.3(2)
B6D C1D B5D B10D 39.29(17)
B4D C1D B5D B10D -102.66(19)
B3D C1D B5D B10D -66.6(2)
B2D C1D B5D B10D 3.5(2)
B4D C1D B5D B6D -141.95(19)
B3D C1D B5D B6D -105.9(2)
B2D C1D B5D B6D -35.77(18)
B6D C1D B5D B4D 141.95(19)
B3D C1D B5D B4D 36.01(18)
B2D C1D B5D B4D 106.2(2)
B8D B4D B5D C1D -95.81(19)
B9D B4D B5D C1D -133.56(19)
B3D B4D B5D C1D -32.61(17)
C1D B4D B5D B9D 133.56(19)
B8D B4D B5D B9D 37.75(17)
B3D B4D B5D B9D 101.0(2)
C1D B4D B5D B10D 95.61(18)
B8D B4D B5D B10D -0.2(2)
B9D B4D B5D B10D -37.95(18)
B3D B4D B5D B10D 63.0(2)
C1D B4D B5D B6D 33.21(17)
B8D B4D B5D B6D -62.6(2)
B9D B4D B5D B6D -100.4(2)
B3D B4D B5D B6D 0.6(3)
B4D C1D B6D B11D -66.6(2)
B5D C1D B6D B11D -103.77(19)
B3D C1D B6D B11D 3.3(2)
B2D C1D B6D B11D 40.09(16)
B4D C1D B6D B10D -2.6(2)
B5D C1D B6D B10D -39.79(16)
B3D C1D B6D B10D 67.3(2)
B2D C1D B6D B10D 104.07(18)
B4D C1D B6D B5D 37.19(18)
B3D C1D B6D B5D 107.1(2)
B2D C1D B6D B5D 143.86(18)
B4D C1D B6D B2D -106.7(2)
B5D C1D B6D B2D -143.86(18)
B3D C1D B6D B2D -36.76(17)
B9D B5D B6D C1D -95.65(19)
B10D B5D B6D C1D -134.32(19)
B4D B5D B6D C1D -33.29(17)
C1D B5D B6D B11D 96.41(19)
B9D B5D B6D B11D 0.8(2)
B10D B5D B6D B11D -37.92(18)
B4D B5D B6D B11D 63.1(2)
C1D B5D B6D B10D 134.32(19)
B9D B5D B6D B10D 38.68(18)
B4D B5D B6D B10D 101.0(2)
C1D B5D B6D B2D 32.65(17)
B9D B5D B6D B2D -63.0(2)
B10D B5D B6D B2D -101.7(2)
B4D B5D B6D B2D -0.6(2)
O2D B2D B6D C1D -109.1(2)
B7D B2D B6D C1D 95.08(18)
B11D B2D B6D C1D 133.97(19)
B3D B2D B6D C1D 32.84(17)
O2D B2D B6D B11D 116.9(2)
C1D B2D B6D B11D -133.97(19)
B7D B2D B6D B11D -38.89(16)
B3D B2D B6D B11D -101.13(19)
O2D B2D B6D B10D 154.6(2)
C1D B2D B6D B10D -96.26(19)
B7D B2D B6D B10D -1.2(2)
B11D B2D B6D B10D 37.71(18)
B3D B2D B6D B10D -63.4(2)
O2D B2D B6D B5D -141.5(2)
C1D B2D B6D B5D -32.41(17)
B7D B2D B6D B5D 62.7(2)
B11D B2D B6D B5D 101.6(2)
B3D B2D B6D B5D 0.4(2)
C1D B3D B7D C12D -58.2(2)
B8D B3D B7D C12D 39.72(16)
B4D B3D B7D C12D 2.7(2)
B2D B3D B7D C12D -99.17(18)
C1D B3D B7D B2D 40.94(16)
B8D B3D B7D B2D 138.89(18)
B4D B3D B7D B2D 101.89(19)
C1D B3D B7D B8D -97.95(18)
B4D B3D B7D B8D -37.01(16)
B2D B3D B7D B8D -138.89(18)
C1D B3D B7D B11D 2.9(2)
B8D B3D B7D B11D 100.89(19)
B4D B3D B7D B11D 63.9(2)
B2D B3D B7D B11D -38.00(16)
O2D B2D B7D C12D -155.8(2)
C1D B2D B7D C12D 58.3(2)
B11D B2D B7D C12D -39.02(16)
B3D B2D B7D C12D 98.28(18)
B6D B2D B7D C12D -1.0(2)
O2D B2D B7D B3D 105.9(2)
C1D B2D B7D B3D -39.95(16)
B11D B2D B7D B3D -137.30(18)
B6D B2D B7D B3D -99.31(18)
O2D B2D B7D B8D 142.6(2)
C1D B2D B7D B8D -3.3(2)
B11D B2D B7D B8D -100.7(2)
B3D B2D B7D B8D 36.64(17)
B6D B2D B7D B8D -62.7(2)
O2D B2D B7D B11D -116.8(3)
C1D B2D B7D B11D 97.36(18)
B3D B2D B7D B11D 137.30(18)
B6D B2D B7D B11D 37.99(16)
C1D B4D B8D C12D -59.1(2)
B9D B4D B8D C12D 39.26(17)
B3D B4D B8D C12D -98.79(18)
B5D B4D B8D C12D 2.1(2)
C1D B4D B8D B3D 39.65(17)
B9D B4D B8D B3D 138.06(19)
B5D B4D B8D B3D 100.9(2)
C1D B4D B8D B9D -98.4(2)
B3D B4D B8D B9D -138.06(19)
B5D B4D B8D B9D -37.15(17)
C1D B4D B8D B7D 1.9(2)
B9D B4D B8D B7D 100.4(2)
B3D B4D B8D B7D -37.70(18)
B5D B4D B8D B7D 63.2(2)
C1D B3D B8D C12D 59.2(2)
B7D B3D B8D C12D -39.53(16)
B4D B3D B8D C12D 98.58(18)
B2D B3D B8D C12D -2.8(2)
C1D B3D B8D B4D -39.36(16)
B7D B3D B8D B4D -138.12(19)
B2D B3D B8D B4D -101.37(19)
C1D B3D B8D B9D -1.8(2)
B7D B3D B8D B9D -100.5(2)
B4D B3D B8D B9D 37.58(17)
B2D B3D B8D B9D -63.8(2)
C1D B3D B8D B7D 98.76(18)
B4D B3D B8D B7D 138.12(19)
B2D B3D B8D B7D 36.75(16)
B3D B7D B8D C12D 133.66(18)
B2D B7D B8D C12D 96.35(19)
B11D B7D B8D C12D 33.08(17)
C12D B7D B8D B4D -95.4(2)
B3D B7D B8D B4D 38.23(18)
B2D B7D B8D B4D 0.9(3)
B11D B7D B8D B4D -62.3(2)
C12D B7D B8D B3D -133.66(18)
B2D B7D B8D B3D -37.31(17)
B11D B7D B8D B3D -100.6(2)
C12D B7D B8D B9D -32.02(17)
B3D B7D B8D B9D 101.6(2)
B2D B7D B8D B9D 64.3(2)
B11D B7D B8D B9D 1.1(3)
C1D B4D B9D C12D 59.2(2)
B8D B4D B9D C12D -39.59(16)
B3D B4D B9D C12D -2.2(2)
B5D B4D B9D C12D 98.81(19)
C1D B4D B9D B5D -39.65(16)
B8D B4D B9D B5D -138.40(18)
B3D B4D B9D B5D -100.99(19)
C1D B4D B9D B8D 98.75(18)
B3D B4D B9D B8D 37.41(17)
B5D B4D B9D B8D 138.40(18)
C1D B4D B9D B10D -2.1(2)
B8D B4D B9D B10D -100.80(19)
B3D B4D B9D B10D -63.4(2)
B5D B4D B9D B10D 37.60(17)
C1D B5D B9D C12D -59.2(2)
B10D B5D B9D C12D 39.26(17)
B6D B5D B9D C12D 1.3(2)
B4D B5D B9D C12D -98.6(2)
C1D B5D B9D B4D 39.43(17)
B10D B5D B9D B4D 137.88(19)
B6D B5D B9D B4D 99.9(2)
C1D B5D B9D B8D 2.4(2)
B10D B5D B9D B8D 100.9(2)
B6D B5D B9D B8D 62.9(2)
B4D B5D B9D B8D -36.98(17)
C1D B5D B9D B10D -98.45(18)
B6D B5D B9D B10D -37.98(17)
B4D B5D B9D B10D -137.88(19)
B4D B8D B9D C12D 133.91(19)
B3D B8D B9D C12D 95.68(19)
B7D B8D B9D C12D 32.06(17)
C12D B8D B9D B4D -133.91(19)
B3D B8D B9D B4D -38.23(18)
B7D B8D B9D B4D -101.8(2)
C12D B8D B9D B5D -96.1(2)
B4D B8D B9D B5D 37.79(17)
B3D B8D B9D B5D -0.4(2)
B7D B8D B9D B5D -64.1(2)
C12D B8D B9D B10D -32.90(18)
B4D B8D B9D B10D 101.0(2)
B3D B8D B9D B10D 62.8(2)
B7D B8D B9D B10D -0.8(3)
C1D B6D B10D C12D -59.6(2)
B11D B6D B10D C12D 39.79(16)
B5D B6D B10D C12D -98.95(19)
B2D B6D B10D C12D 2.9(2)
C1D B6D B10D B5D 39.35(16)
B11D B6D B10D B5D 138.75(19)
B2D B6D B10D B5D 101.82(19)
C1D B6D B10D B9D 1.1(2)
B11D B6D B10D B9D 100.50(19)
B5D B6D B10D B9D -38.25(16)
B2D B6D B10D B9D 63.6(2)
C1D B6D B10D B11D -99.40(18)
B5D B6D B10D B11D -138.75(19)
B2D B6D B10D B11D -36.93(17)
C1D B5D B10D C12D 59.0(2)
B9D B5D B10D C12D -39.10(17)
B6D B5D B10D C12D 97.76(19)
B4D B5D B10D C12D -1.8(2)
C1D B5D B10D B6D -38.76(16)
B9D B5D B10D B6D -136.86(19)
B4D B5D B10D B6D -99.57(19)
C1D B5D B10D B9D 98.10(18)
B6D B5D B10D B9D 136.86(19)
B4D B5D B10D B9D 37.30(17)
C1D B5D B10D B11D -2.1(2)
B9D B5D B10D B11D -100.2(2)
B6D B5D B10D B11D 36.66(17)
B4D B5D B10D B11D -62.9(2)
B4D B9D B10D C12D 95.9(2)
B5D B9D B10D C12D 134.1(2)
B8D B9D B10D C12D 33.05(18)
C12D B9D B10D B6D -95.24(19)
B4D B9D B10D B6D 0.6(2)
B5D B9D B10D B6D 38.87(17)
B8D B9D B10D B6D -62.2(2)
C12D B9D B10D B5D -134.11(19)
B4D B9D B10D B5D -38.26(18)
B8D B9D B10D B5D -101.1(2)
C12D B9D B10D B11D -32.75(17)
B4D B9D B10D B11D 63.1(2)
B5D B9D B10D B11D 101.4(2)
B8D B9D B10D B11D 0.3(3)
C1D B6D B11D C12D 59.4(2)
B10D B6D B11D C12D -39.61(17)
B5D B6D B11D C12D -2.4(2)
B2D B6D B11D C12D 99.40(19)
C1D B6D B11D B2D -40.00(16)
B10D B6D B11D B2D -139.01(19)
B5D B6D B11D B2D -101.8(2)
C1D B6D B11D B7D -1.2(2)
B10D B6D B11D B7D -100.2(2)
B5D B6D B11D B7D -63.1(2)
B2D B6D B11D B7D 38.79(16)
C1D B6D B11D B10D 99.01(19)
B5D B6D B11D B10D 37.16(18)
B2D B6D B11D B10D 139.01(19)
O2D B2D B11D C12D 153.4(2)
C1D B2D B11D C12D -59.1(2)
B7D B2D B11D C12D 38.79(16)
B3D B2D B11D C12D 1.0(2)
B6D B2D B11D C12D -97.53(18)
O2D B2D B11D B6D -109.1(2)
C1D B2D B11D B6D 38.38(16)
B7D B2D B11D B6D 136.32(18)
B3D B2D B11D B6D 98.52(18)
O2D B2D B11D B7D 114.6(3)
C1D B2D B11D B7D -97.94(17)
B3D B2D B11D B7D -37.80(16)
B6D B2D B11D B7D -136.32(18)
O2D B2D B11D B10D -145.7(2)
C1D B2D B11D B10D 1.8(2)
B7D B2D B11D B10D 99.7(2)
B3D B2D B11D B10D 61.9(2)
B6D B2D B11D B10D -36.61(17)
B3D B7D B11D C12D -95.97(18)
B2D B7D B11D C12D -134.52(19)
B8D B7D B11D C12D -33.18(17)
C12D B7D B11D B6D 94.85(19)
B3D B7D B11D B6D -1.1(2)
B2D B7D B11D B6D -39.67(16)
B8D B7D B11D B6D 61.7(2)
C12D B7D B11D B2D 134.52(19)
B3D B7D B11D B2D 38.55(17)
B8D B7D B11D B2D 101.3(2)
C12D B7D B11D B10D 32.32(17)
B3D B7D B11D B10D -63.7(2)
B2D B7D B11D B10D -102.2(2)
B8D B7D B11D B10D -0.9(3)
B6D B10D B11D C12D 133.1(2)
B5D B10D B11D C12D 95.7(2)
B9D B10D B11D C12D 32.69(17)
C12D B10D B11D B6D -133.1(2)
B5D B10D B11D B6D -37.42(17)
B9D B10D B11D B6D -100.4(2)
C12D B10D B11D B2D -95.5(2)
B6D B10D B11D B2D 37.61(18)
B5D B10D B11D B2D 0.2(3)
B9D B10D B11D B2D -62.8(2)
C12D B10D B11D B7D -32.34(17)
B6D B10D B11D B7D 100.8(2)
B5D B10D B11D B7D 63.4(2)
B9D B10D B11D B7D 0.3(3)
B4D B9D C12D B7D 4.2(3)
B5D B9D C12D B7D 67.6(2)
B8D B9D C12D B7D -35.50(18)
B10D B9D C12D B7D 107.3(2)
B4D B9D C12D B10D -103.1(2)
B5D B9D C12D B10D -39.78(18)
B8D B9D C12D B10D -142.8(2)
B4D B9D C12D B11D -66.4(2)
B5D B9D C12D B11D -3.1(3)
B8D B9D C12D B11D -106.2(2)
B10D B9D C12D B11D 36.68(19)
B4D B9D C12D B8D 39.73(17)
B5D B9D C12D B8D 103.1(2)
B10D B9D C12D B8D 142.8(2)
B3D B7D C12D B9D -4.4(2)
B2D B7D C12D B9D -67.6(2)
B8D B7D C12D B9D 35.51(18)
B11D B7D C12D B9D -107.1(2)
B3D B7D C12D B10D 66.3(2)
B2D B7D C12D B10D 3.1(2)
B8D B7D C12D B10D 106.2(2)
B11D B7D C12D B10D -36.42(19)
B3D B7D C12D B11D 102.67(18)
B2D B7D C12D B11D 39.53(16)
B8D B7D C12D B11D 142.61(19)
B3D B7D C12D B8D -39.94(16)
B2D B7D C12D B8D -103.08(19)
B11D B7D C12D B8D -142.61(19)
B6D B10D C12D B9D 102.7(2)
B5D B10D C12D B9D 39.70(17)
B11D B10D C12D B9D 142.8(2)
B6D B10D C12D B7D -3.8(2)
B5D B10D C12D B7D -66.8(2)
B9D B10D C12D B7D -106.5(2)
B11D B10D C12D B7D 36.35(19)
B6D B10D C12D B11D -40.15(17)
B5D B10D C12D B11D -103.14(19)
B9D B10D C12D B11D -142.8(2)
B6D B10D C12D B8D 66.4(2)
B5D B10D C12D B8D 3.4(2)
B9D B10D C12D B8D -36.30(19)
B11D B10D C12D B8D 106.5(2)
B6D B11D C12D B9D 3.5(3)
B2D B11D C12D B9D 67.1(2)
B7D B11D C12D B9D 106.6(2)
B10D B11D C12D B9D -36.6(2)
B6D B11D C12D B7D -103.07(19)
B2D B11D C12D B7D -39.45(16)
B10D B11D C12D B7D -143.18(19)
B6D B11D C12D B10D 40.12(17)
B2D B11D C12D B10D 103.7(2)
B7D B11D C12D B10D 143.18(19)
B6D B11D C12D B8D -66.6(2)
B2D B11D C12D B8D -3.0(2)
B7D B11D C12D B8D 36.47(18)
B10D B11D C12D B8D -106.7(2)
B4D B8D C12D B9D -39.96(17)
B3D B8D C12D B9D -103.39(19)
B7D B8D C12D B9D -143.70(19)
B4D B8D C12D B7D 103.74(19)
B3D B8D C12D B7D 40.31(16)
B9D B8D C12D B7D 143.70(19)
B4D B8D C12D B10D -3.5(2)
B3D B8D C12D B10D -67.0(2)
B9D B8D C12D B10D 36.43(19)
B7D B8D C12D B10D -107.3(2)
B4D B8D C12D B11D 67.1(2)
B3D B8D C12D B11D 3.7(2)
B9D B8D C12D B11D 107.1(2)
B7D B8D C12D B11D -36.63(18)
